data_7248667
loop_
_publ_author_name
'Sickinger, Annika'
'Grasser, Maxime'
'Baguenard, Bruno'
'Bensalah-Ledoux, Amina'
'Guy, Laure'
'Bui, Anh Thy'
'Guyot, Yannick'
'Dorcet, Vincent'
'Pointillart, Fabrice'
'Cador, Olivier'
'Guy, St&#xe9;phan'
'Maury, Olivier'
'Le Guennic, Boris'
'Riob&#xe9;, Fran&#xe7;ois'

_publ_section_title
;
 Temperature-dependent NIR-CPL spectra of chiral Yb(III) complexes.
;
_journal_issue 21
_journal_name_full 'Physical chemistry chemical physics : PCCP'
_journal_page_first 15776
_journal_page_last 15783
_journal_paper_doi 10.1039/d4cp01286k
_journal_volume 26
_journal_year 2024
_chemical_absolute_configuration rm/ad/rmad/syn/unk/.
_chemical_compound_source 'synthesis as described'
_chemical_formula_moiety 'C153 H168 N12 O6 Yb, 3(C F3 O3 S)'
_chemical_formula_sum 'C156 H168 F9 N12 O15 S3 Yb'
_chemical_formula_weight 2891.23
_space_group_crystal_system orthorhombic
_space_group_IT_number 19
_space_group_name_Hall 'P 2ac 2ab'
_space_group_name_H-M_alt 'P 21 21 21'
_atom_sites_solution_hydrogens geom
_atom_sites_solution_primary dual
_audit_update_record
;
2024-02-13 deposited with the CCDC.	2024-05-14 downloaded from the CCDC.
;
_cell_angle_alpha 90
_cell_angle_beta 90
_cell_angle_gamma 90
_cell_formula_units_Z 4
_cell_length_a 22.181(4)
_cell_length_b 26.777(6)
_cell_length_c 31.548(7)
_cell_measurement_reflns_used 9903
_cell_measurement_temperature 150(2)
_cell_measurement_theta_max 24.1939
_cell_measurement_theta_min 2.1963
_cell_measurement_wavelength 0.710730
_cell_volume 18738(7)
_computing_cell_refinement 'APEX3 (Bruker, 2015)'
_computing_data_collection 'Bruker APEX3 (Bruker, 2015)'
_computing_data_reduction 'SAINT (Bruker, 2014)'
_computing_molecular_graphics
;
   'SXGRAPH (L. Farrugia, 1999), Mercury (CSD, 2020)'
;
_computing_publication_material 'CRYSCALC (T. Roisnel, local program, 2020)'
_computing_structure_refinement 'SHELXL-2018_3 (Sheldrick, 2018)'
_computing_structure_solution 'SHELXT (Sheldrick, 2015)'
_diffrn_ambient_temperature 150(2)
_diffrn_detector CMOS-PHOTON70
_diffrn_detector_area_resol_mean 7.39
_diffrn_measured_fraction_theta_full 0.999
_diffrn_measured_fraction_theta_max 0.994
_diffrn_measurement_device_type 'D8 VENTURE Bruker AXS'
_diffrn_measurement_method 'rotation images'
_diffrn_orient_matrix_UB_11 -0.0064273
_diffrn_orient_matrix_UB_12 0.0020232
_diffrn_orient_matrix_UB_13 0.0313267
_diffrn_orient_matrix_UB_21 -0.0237057
_diffrn_orient_matrix_UB_22 -0.0317469
_diffrn_orient_matrix_UB_23 -0.0009272
_diffrn_orient_matrix_UB_31 0.0378058
_diffrn_orient_matrix_UB_32 -0.0195626
_diffrn_orient_matrix_UB_33 0.0047444
_diffrn_radiation_monochromator 'multilayer monochromator'
_diffrn_radiation_probe x-ray
_diffrn_radiation_source 'Incoatec microfocus sealed tube'
_diffrn_radiation_type MoK\a
_diffrn_radiation_wavelength 0.71073
_diffrn_reflns_av_R_equivalents 0.0776
_diffrn_reflns_av_unetI/netI 0.0542
_diffrn_reflns_limit_h_max 28
_diffrn_reflns_limit_h_min -28
_diffrn_reflns_limit_k_max 34
_diffrn_reflns_limit_k_min -34
_diffrn_reflns_limit_l_max 41
_diffrn_reflns_limit_l_min -41
_diffrn_reflns_number 248701
_diffrn_reflns_theta_full 25.242
_diffrn_reflns_theta_max 27.544
_diffrn_reflns_theta_min 1.890
_diffrn_source_current 1.00
_diffrn_source_power 50.0
_diffrn_source_voltage 50.00
_exptl_absorpt_coefficient_mu 0.593
_exptl_absorpt_correction_T_max 0.893
_exptl_absorpt_correction_T_min 0.831
_exptl_absorpt_correction_type multi-scan
_exptl_absorpt_process_details
;
  [Sheldrick, G.M. (2014). SADABS Bruker AXS Inc., Madison, Wisconsin, USA]
;
_exptl_crystal_colour orange
_exptl_crystal_density_diffrn 1.025
_exptl_crystal_description prism
_exptl_crystal_F_000 6028
_exptl_crystal_size_max 0.420
_exptl_crystal_size_mid 0.210
_exptl_crystal_size_min 0.190
_refine_diff_density_max 2.436
_refine_diff_density_min -0.986
_refine_diff_density_rms 0.066
_refine_ls_abs_structure_details
;
Flack x determined using 12401 quotients [(I+)-(I-)]/[(I+)+(I-)]
(Parsons, Flack and Wagner, Acta Cryst. B69 (2013) 249-259).
;
_refine_ls_abs_structure_Flack -0.008(3)
_refine_ls_extinction_method none
_refine_ls_goodness_of_fit_ref 1.015
_refine_ls_hydrogen_treatment constr
_refine_ls_matrix_type full
_refine_ls_number_parameters 1760
_refine_ls_number_reflns 42946
_refine_ls_number_restraints 511
_refine_ls_restrained_S_all 1.034
_refine_ls_R_factor_all 0.0784
_refine_ls_R_factor_gt 0.0485
_refine_ls_shift/su_max 0.002
_refine_ls_shift/su_mean 0.000
_refine_ls_structure_factor_coef Fsqd
_refine_ls_weighting_details 'w=1/[\s^2^(Fo^2^)+(0.0640P)^2^+14.6682P] where P=(Fo^2^+2Fc^2^)/3'
_refine_ls_weighting_scheme calc
_refine_ls_wR_factor_gt 0.1167
_refine_ls_wR_factor_ref 0.1354
_reflns_Friedel_coverage 0.878
_reflns_Friedel_fraction_full 1.000
_reflns_Friedel_fraction_max 0.993
_reflns_number_gt 31838
_reflns_number_total 42946
_reflns_threshold_expression >2sigma(I)
_cod_data_source_file d4cp01286k3.cif
_cod_data_source_block ATB99
_cod_depositor_comments 'Adding full bibliography for 7248667--7248668.cif.'
_cod_database_code 7248667

loop_
_space_group_symop_operation_xyz
'x, y, z'
'-x+1/2, -y, z+1/2'
'-x, y+1/2, -z+1/2'
'x+1/2, -y+1/2, -z'

loop_
_atom_site_label
_atom_site_type_symbol
_atom_site_fract_x
_atom_site_fract_y
_atom_site_fract_z
_atom_site_U_iso_or_equiv
_atom_site_adp_type
_atom_site_occupancy
_atom_site_site_symmetry_order
_atom_site_calc_flag
_atom_site_refinement_flags_posn
_atom_site_refinement_flags_adp
_atom_site_refinement_flags_occupancy
_atom_site_disorder_assembly
_atom_site_disorder_group
Yb1 Yb 0.24772(2) 0.48915(2) 0.26175(2) 0.03425(6) Uani 1 1 d . . . . .
N1 N 0.1121(3) 0.6135(3) 0.2565(2) 0.0671(18) Uani 1 1 d . . . . .
H1 H 0.113787 0.646194 0.253541 0.081 Uiso 1 1 calc R U . . .
N2 N 0.2674(2) 0.57884(18) 0.25042(14) 0.0406(12) Uani 1 1 d . . . . .
N3 N 0.4264(2) 0.5610(2) 0.23776(19) 0.0505(12) Uani 1 1 d . . . . .
H3N H 0.439060 0.591161 0.231074 0.061 Uiso 1 1 calc R U . . .
N4 N 0.2913(6) 0.9818(3) 0.1861(4) 0.126(3) Uani 1 1 d . U . . .
N101 N 0.2431(3) 0.49168(17) 0.12053(13) 0.0400(10) Uani 1 1 d . . . . .
H101 H 0.255513 0.471677 0.100192 0.048 Uiso 1 1 calc R U . . .
N102 N 0.2876(2) 0.42557(16) 0.21286(14) 0.0317(9) Uani 1 1 d . . . . .
N103 N 0.3311(2) 0.34297(19) 0.29556(14) 0.0408(12) Uani 1 1 d . . . . .
H10N H 0.344376 0.316925 0.281327 0.049 Uiso 1 1 calc R U . . .
N104 N 0.4966(4) 0.1733(3) -0.0205(2) 0.089(2) Uani 1 1 d . . . . .
N201 N 0.0870(3) 0.3890(2) 0.25476(19) 0.0613(17) Uani 1 1 d . . . . .
H201 H 0.061283 0.376708 0.273287 0.074 Uiso 1 1 calc R U . . .
N202 N 0.1809(2) 0.46358(18) 0.32021(14) 0.0354(10) Uani 1 1 d . . . . .
N203 N 0.2632(2) 0.5322(2) 0.39799(15) 0.0501(14) Uani 1 1 d . . . . .
H20N H 0.242127 0.527069 0.421226 0.060 Uiso 1 1 calc R U . . .
N204 N -0.1245(5) 0.3964(4) 0.5895(3) 0.128(4) Uani 1 1 d . U . . .
O1 O 0.16168(19) 0.54051(17) 0.26188(15) 0.0493(10) Uani 1 1 d . . . . .
O2 O 0.34876(17) 0.50957(15) 0.25246(12) 0.0395(8) Uani 1 1 d . . . . .
O101 O 0.23643(18) 0.50774(15) 0.19009(11) 0.0440(10) Uani 1 1 d . . . . .
O102 O 0.29401(18) 0.42049(14) 0.29447(11) 0.0365(9) Uani 1 1 d . . . . .
O201 O 0.16863(19) 0.43589(17) 0.24287(13) 0.0451(10) Uani 1 1 d . . . . .
O202 O 0.27354(18) 0.52160(14) 0.32762(11) 0.0386(9) Uani 1 1 d . . . . .
C1 C 0.0007(4) 0.5342(4) 0.3149(3) 0.084(2) Uani 1 1 d . U . . .
C2 C -0.0255(4) 0.5042(5) 0.2837(4) 0.102(3) Uani 1 1 d . U . . .
H2 H -0.017278 0.510872 0.254698 0.123 Uiso 1 1 calc R U . . .
C3 C -0.0625(5) 0.4654(6) 0.2940(4) 0.125(4) Uani 1 1 d . U . . .
H3 H -0.079063 0.444833 0.272464 0.151 Uiso 1 1 calc R U . . .
C4 C -0.0760(6) 0.4562(6) 0.3368(5) 0.126(4) Uani 1 1 d . U . . .
H4 H -0.103329 0.430241 0.344165 0.152 Uiso 1 1 calc R U . . .
C5 C -0.0515(5) 0.4828(5) 0.3661(4) 0.110(3) Uani 1 1 d . U . . .
H5 H -0.059444 0.474692 0.394920 0.132 Uiso 1 1 calc R U . . .
C6 C -0.0136(4) 0.5232(5) 0.3572(3) 0.091(3) Uani 1 1 d . U . . .
C7 C 0.0123(5) 0.5527(5) 0.3906(3) 0.094(3) Uani 1 1 d . . . . .
H7 H 0.002594 0.545802 0.419396 0.113 Uiso 1 1 calc R U . . .
C8 C 0.0494(5) 0.5892(5) 0.3811(3) 0.090(3) Uani 1 1 d . . . . .
H8 H 0.065762 0.608920 0.403381 0.108 Uiso 1 1 calc R U . . .
C9 C 0.0657(5) 0.6001(4) 0.3392(3) 0.086(3) Uani 1 1 d . . . . .
H9 H 0.094233 0.625693 0.333345 0.103 Uiso 1 1 calc R U . . .
C10 C 0.0400(4) 0.5733(4) 0.3064(3) 0.068(2) Uani 1 1 d . . . . .
C11 C 0.0534(4) 0.5887(4) 0.2612(3) 0.074(2) Uani 1 1 d . . . . .
H11 H 0.054119 0.557732 0.243437 0.089 Uiso 1 1 calc R U . . .
C12 C 0.0042(4) 0.6235(5) 0.2433(3) 0.108(4) Uani 1 1 d . . . . .
H12A H -0.035251 0.607393 0.246126 0.162 Uiso 1 1 calc R U . . .
H12B H 0.004322 0.655002 0.259019 0.162 Uiso 1 1 calc R U . . .
H12C H 0.012378 0.630096 0.213256 0.162 Uiso 1 1 calc R U . . .
C13 C 0.1630(3) 0.5867(3) 0.2568(2) 0.0528(18) Uani 1 1 d . . . . .
C14 C 0.2224(3) 0.6114(2) 0.25053(18) 0.0473(16) Uani 1 1 d . . . . .
C15 C 0.2311(4) 0.6614(3) 0.2444(2) 0.063(2) Uani 1 1 d . . . . .
H15 H 0.197855 0.683761 0.244434 0.075 Uiso 1 1 calc R U . . .
C16 C 0.2888(4) 0.6791(2) 0.2380(3) 0.064(2) Uani 1 1 d . . . . .
C17 C 0.3371(4) 0.6448(2) 0.2367(2) 0.0579(17) Uani 1 1 d . . . . .
H17 H 0.377175 0.655296 0.231027 0.069 Uiso 1 1 calc R U . . .
C18 C 0.3230(3) 0.5950(2) 0.2441(2) 0.0478(16) Uani 1 1 d . . . . .
C19 C 0.3681(3) 0.5530(2) 0.24485(19) 0.0431(14) Uani 1 1 d . . . . .
C20 C 0.4691(3) 0.5206(2) 0.2410(2) 0.0509(15) Uani 1 1 d . . . . .
H20 H 0.459253 0.500951 0.267082 0.061 Uiso 1 1 calc R U . . .
C21 C 0.5334(4) 0.5413(4) 0.2458(3) 0.076(2) Uani 1 1 d . . . . .
H21A H 0.562029 0.513516 0.247972 0.114 Uiso 1 1 calc R U . . .
H21B H 0.543443 0.561754 0.221025 0.114 Uiso 1 1 calc R U . . .
H21C H 0.535795 0.561822 0.271466 0.114 Uiso 1 1 calc R U . . .
C22 C 0.4653(3) 0.4855(3) 0.20319(19) 0.0474(14) Uani 1 1 d . . . . .
C23 C 0.4534(3) 0.5021(3) 0.1641(2) 0.0581(19) Uani 1 1 d . . . . .
H23 H 0.444978 0.536605 0.160390 0.070 Uiso 1 1 calc R U . . .
C24 C 0.4525(3) 0.4709(4) 0.1281(2) 0.066(2) Uani 1 1 d . . . . .
H24 H 0.442945 0.483748 0.100802 0.079 Uiso 1 1 calc R U . . .
C25 C 0.4660(3) 0.4219(4) 0.1338(3) 0.070(2) Uani 1 1 d . . . . .
H25 H 0.467457 0.400715 0.109703 0.084 Uiso 1 1 calc R U . . .
C26 C 0.4776(3) 0.4017(3) 0.1731(3) 0.0565(18) Uani 1 1 d . . . . .
C27 C 0.4893(4) 0.3497(4) 0.1781(4) 0.076(3) Uani 1 1 d . . . . .
H27 H 0.492183 0.328730 0.153872 0.092 Uiso 1 1 calc R U . . .
C28 C 0.4962(4) 0.3310(4) 0.2163(5) 0.095(4) Uani 1 1 d . . . . .
H28 H 0.501007 0.295937 0.219408 0.114 Uiso 1 1 calc R U . . .
C29 C 0.4966(4) 0.3615(4) 0.2530(4) 0.090(3) Uani 1 1 d . . . . .
H29 H 0.503964 0.347345 0.280069 0.108 Uiso 1 1 calc R U . . .
C30 C 0.4863(3) 0.4107(3) 0.2489(3) 0.069(2) Uani 1 1 d . . . . .
H30 H 0.485427 0.430981 0.273596 0.083 Uiso 1 1 calc R U . . .
C31 C 0.4768(3) 0.4330(3) 0.2090(2) 0.0554(17) Uani 1 1 d . . . . .
C32 C 0.2978(5) 0.7318(3) 0.2309(3) 0.082(3) Uani 1 1 d . . . . .
C33 C 0.2980(5) 0.7750(3) 0.2239(3) 0.087(3) Uani 1 1 d . . . . .
C34 C 0.2982(6) 0.8273(3) 0.2137(4) 0.096(3) Uani 1 1 d . U . . .
C35 C 0.2454(7) 0.8552(3) 0.2175(3) 0.100(3) Uani 1 1 d . U . . .
H35 H 0.210116 0.838377 0.226924 0.120 Uiso 1 1 calc R U . . .
C36 C 0.2407(7) 0.9051(3) 0.2087(3) 0.107(3) Uani 1 1 d . U . . .
H36 H 0.203183 0.922017 0.211121 0.128 Uiso 1 1 calc R U . . .
C37 C 0.2932(7) 0.9304(3) 0.1959(4) 0.114(3) Uani 1 1 d . U . . .
C38 C 0.3507(6) 0.9024(4) 0.1893(5) 0.121(3) Uani 1 1 d . U . . .
H38 H 0.385832 0.918285 0.178553 0.145 Uiso 1 1 calc R U . . .
C39 C 0.3503(6) 0.8518(3) 0.1997(4) 0.116(3) Uani 1 1 d . U . . .
H39 H 0.386621 0.833225 0.197154 0.139 Uiso 1 1 calc R U . . .
C40 C 0.2390(9) 1.0118(4) 0.1956(4) 0.149(6) Uani 1 1 d . . . . .
H40A H 0.201471 0.991837 0.196806 0.179 Uiso 1 1 calc R U . . .
H40B H 0.234093 1.040172 0.175869 0.179 Uiso 1 1 calc R U . . .
C41 C 0.2624(9) 1.0294(5) 0.2430(5) 0.154(6) Uani 1 1 d . . . . .
H41A H 0.267037 1.000392 0.262168 0.185 Uiso 1 1 calc R U . . .
H41B H 0.301318 1.047384 0.241188 0.185 Uiso 1 1 calc R U . . .
C42 C 0.2151(8) 1.0621(5) 0.2575(4) 0.134(5) Uani 1 1 d . . . . .
H42A H 0.175926 1.044888 0.253789 0.160 Uiso 1 1 calc R U . . .
H42B H 0.214590 1.092223 0.239322 0.160 Uiso 1 1 calc R U . . .
C43 C 0.2203(7) 1.0785(5) 0.3031(4) 0.129(5) Uani 1 1 d . . . . .
H43A H 0.222383 1.048645 0.321558 0.154 Uiso 1 1 calc R U . . .
H43B H 0.258158 1.097607 0.306836 0.154 Uiso 1 1 calc R U . . .
C44 C 0.1686(10) 1.1099(7) 0.3161(7) 0.194(7) Uani 1 1 d . U . . .
H44A H 0.168346 1.112790 0.347379 0.232 Uiso 1 1 calc R U . . .
H44B H 0.130700 1.093163 0.307467 0.232 Uiso 1 1 calc R U . . .
C45 C 0.1703(10) 1.1611(6) 0.2972(7) 0.190(7) Uani 1 1 d . U . . .
H45A H 0.135143 1.180132 0.306795 0.285 Uiso 1 1 calc R U . . .
H45B H 0.207245 1.178135 0.306107 0.285 Uiso 1 1 calc R U . . .
H45C H 0.169584 1.158500 0.266178 0.285 Uiso 1 1 calc R U . . .
C46 C 0.3498(8) 1.0076(5) 0.1704(5) 0.158(6) Uani 1 1 d . U . . .
H46A H 0.384323 0.993115 0.186044 0.190 Uiso 1 1 calc R U . . .
H46B H 0.347580 1.043435 0.177947 0.190 Uiso 1 1 calc R U . . .
C47 C 0.3636(9) 1.0035(5) 0.1210(6) 0.179(5) Uani 1 1 d . U . . .
H47A H 0.368519 0.968029 0.112779 0.215 Uiso 1 1 calc R U . . .
H47B H 0.401275 1.021517 0.114075 0.215 Uiso 1 1 calc R U . . .
C48 C 0.3072(10) 1.0280(6) 0.0957(7) 0.198(6) Uani 1 1 d . U . . .
H48A H 0.307030 1.016217 0.066002 0.238 Uiso 1 1 calc R U . . .
H48B H 0.268836 1.017718 0.109180 0.238 Uiso 1 1 calc R U . . .
C49 C 0.3131(11) 1.0860(6) 0.0969(7) 0.208(6) Uani 1 1 d . U . . .
H49A H 0.306565 1.097649 0.126287 0.250 Uiso 1 1 calc R U . . .
H49B H 0.354638 1.095316 0.088587 0.250 Uiso 1 1 calc R U . . .
C50 C 0.2685(11) 1.1130(6) 0.0676(6) 0.208(6) Uani 1 1 d D U . . .
H50A H 0.276458 1.102409 0.038038 0.250 Uiso 1 1 calc R U . . .
H50B H 0.227176 1.102151 0.074925 0.250 Uiso 1 1 calc R U . . .
C51 C 0.2706(10) 1.1639(5) 0.0692(6) 0.207(8) Uani 1 1 d D U . . .
H51A H 0.240746 1.177797 0.049551 0.311 Uiso 1 1 calc R U . . .
H51B H 0.261541 1.175080 0.098070 0.311 Uiso 1 1 calc R U . . .
H51C H 0.310938 1.175339 0.061097 0.311 Uiso 1 1 calc R U . . .
C101 C 0.2315(4) 0.6310(3) 0.1248(2) 0.063(2) Uani 1 1 d . . . . .
C102 C 0.1696(5) 0.6381(4) 0.1381(3) 0.075(3) Uani 1 1 d . . . . .
H102 H 0.142678 0.610573 0.139020 0.091 Uiso 1 1 calc R U . . .
C103 C 0.1502(6) 0.6850(4) 0.1494(3) 0.096(4) Uani 1 1 d . . . . .
H103 H 0.109515 0.689440 0.158105 0.116 Uiso 1 1 calc R U . . .
C104 C 0.1893(6) 0.7272(4) 0.1485(4) 0.100(4) Uani 1 1 d . . . . .
H104 H 0.175256 0.759358 0.156489 0.119 Uiso 1 1 calc R U . . .
C105 C 0.2481(7) 0.7201(3) 0.1358(3) 0.091(3) Uani 1 1 d . . . . .
H105 H 0.274799 0.747838 0.135160 0.110 Uiso 1 1 calc R U . . .
C106 C 0.2699(4) 0.6721(3) 0.1237(3) 0.076(3) Uani 1 1 d . . . . .
C107 C 0.3296(5) 0.6658(4) 0.1112(4) 0.091(3) Uani 1 1 d . . . . .
H107 H 0.355298 0.694237 0.110336 0.109 Uiso 1 1 calc R U . . .
C108 C 0.3524(5) 0.6210(4) 0.1002(4) 0.089(3) Uani 1 1 d . . . . .
H108 H 0.393427 0.617585 0.092145 0.107 Uiso 1 1 calc R U . . .
C109 C 0.3126(4) 0.5784(3) 0.1011(3) 0.065(2) Uani 1 1 d . . . . .
H109 H 0.327684 0.546333 0.093662 0.078 Uiso 1 1 calc R U . . .
C110 C 0.2534(4) 0.5835(2) 0.11247(18) 0.0499(14) Uani 1 1 d . . . . .
C111 C 0.2120(3) 0.5388(3) 0.1105(2) 0.0530(17) Uani 1 1 d . . . . .
H111 H 0.179619 0.543737 0.132069 0.064 Uiso 1 1 calc R U . . .
C112 C 0.1818(4) 0.5343(3) 0.0673(2) 0.065(2) Uani 1 1 d . . . . .
H11A H 0.161116 0.565657 0.060563 0.097 Uiso 1 1 calc R U . . .
H11B H 0.212373 0.527442 0.045649 0.097 Uiso 1 1 calc R U . . .
H11C H 0.152458 0.506963 0.067932 0.097 Uiso 1 1 calc R U . . .
C113 C 0.2518(3) 0.48012(19) 0.16051(15) 0.0386(11) Uani 1 1 d . . . . .
C114 C 0.2844(3) 0.4322(2) 0.17082(16) 0.0325(12) Uani 1 1 d . . . . .
C115 C 0.3079(3) 0.3979(2) 0.14259(18) 0.0351(12) Uani 1 1 d . . . . .
H115 H 0.306323 0.404200 0.112968 0.042 Uiso 1 1 calc R U . . .
C116 C 0.3340(3) 0.3543(2) 0.15772(19) 0.0361(13) Uani 1 1 d . . . . .
C117 C 0.3360(3) 0.3466(2) 0.20174(17) 0.0375(13) Uani 1 1 d . . . . .
H117 H 0.352760 0.316879 0.213278 0.045 Uiso 1 1 calc R U . . .
C118 C 0.3127(2) 0.3838(2) 0.22798(16) 0.0330(12) Uani 1 1 d . . . . .
C119 C 0.3123(2) 0.3827(2) 0.27518(17) 0.0351(12) Uani 1 1 d . . . . .
C120 C 0.3302(3) 0.3419(3) 0.3417(2) 0.0472(16) Uani 1 1 d . . . . .
H120 H 0.345411 0.374699 0.352386 0.057 Uiso 1 1 calc R U . . .
C121 C 0.3729(4) 0.3012(3) 0.3567(2) 0.069(2) Uani 1 1 d . . . . .
H12D H 0.372808 0.299958 0.387736 0.104 Uiso 1 1 calc R U . . .
H12E H 0.359744 0.268895 0.345384 0.104 Uiso 1 1 calc R U . . .
H12F H 0.413778 0.308472 0.346611 0.104 Uiso 1 1 calc R U . . .
C122 C 0.2676(3) 0.3338(2) 0.35906(19) 0.0466(17) Uani 1 1 d . . . . .
C123 C 0.2262(4) 0.3058(3) 0.3379(2) 0.062(2) Uani 1 1 d . . . . .
H123 H 0.236266 0.292583 0.310876 0.075 Uiso 1 1 calc R U . . .
C124 C 0.1687(4) 0.2957(4) 0.3551(3) 0.075(2) Uani 1 1 d . . . . .
H124 H 0.139998 0.276899 0.339430 0.090 Uiso 1 1 calc R U . . .
C125 C 0.1547(5) 0.3136(3) 0.3948(3) 0.082(3) Uani 1 1 d . . . . .
H125 H 0.116800 0.305690 0.407159 0.098 Uiso 1 1 calc R U . . .
C126 C 0.1947(4) 0.3428(3) 0.4167(3) 0.064(2) Uani 1 1 d . . . . .
C127 C 0.1803(5) 0.3636(4) 0.4578(3) 0.079(3) Uani 1 1 d . . . . .
H127 H 0.142795 0.355295 0.470559 0.095 Uiso 1 1 calc R U . . .
C128 C 0.2169(6) 0.3932(4) 0.4778(3) 0.091(3) Uani 1 1 d . . . . .
H128 H 0.204599 0.407820 0.503860 0.109 Uiso 1 1 calc R U . . .
C129 C 0.2742(5) 0.4040(4) 0.4615(3) 0.089(3) Uani 1 1 d . . . . .
H129 H 0.301519 0.423908 0.477392 0.107 Uiso 1 1 calc R U . . .
C130 C 0.2907(4) 0.3857(3) 0.4226(2) 0.070(2) Uani 1 1 d . . . . .
H130 H 0.328838 0.394622 0.411142 0.084 Uiso 1 1 calc R U . . .
C131 C 0.2530(5) 0.3543(2) 0.39968(17) 0.0503(14) Uani 1 1 d . . . . .
C132 C 0.3587(3) 0.3189(2) 0.12981(19) 0.0405(14) Uani 1 1 d . . . . .
C133 C 0.3812(3) 0.2904(2) 0.1044(2) 0.0441(14) Uani 1 1 d . . . . .
C134 C 0.4077(3) 0.2593(2) 0.0732(2) 0.0476(15) Uani 1 1 d . . . . .
C135 C 0.4427(4) 0.2179(3) 0.0838(3) 0.066(2) Uani 1 1 d . . . . .
H135 H 0.447639 0.209395 0.112829 0.080 Uiso 1 1 calc R U . . .
C136 C 0.4704(4) 0.1889(4) 0.0531(3) 0.078(3) Uani 1 1 d . . . . .
H136 H 0.491772 0.159651 0.061197 0.093 Uiso 1 1 calc R U . . .
C137 C 0.4673(4) 0.2020(3) 0.0106(3) 0.072(2) Uani 1 1 d . . . . .
C138 C 0.4313(4) 0.2438(3) 0.0005(2) 0.069(2) Uani 1 1 d . . . . .
H138 H 0.427436 0.253335 -0.028407 0.083 Uiso 1 1 calc R U . . .
C139 C 0.4018(3) 0.2709(3) 0.0307(2) 0.0570(18) Uani 1 1 d . . . . .
H139 H 0.376998 0.298076 0.022421 0.068 Uiso 1 1 calc R U . . .
C140 C 0.5331(6) 0.1321(4) -0.0090(6) 0.167(6) Uani 1 1 d D U . . .
H14A H 0.548985 0.138491 0.019845 0.200 Uiso 1 1 calc R U . . .
H14B H 0.568113 0.131320 -0.028442 0.200 Uiso 1 1 calc R U . . .
C141 C 0.5057(8) 0.0823(6) -0.0090(8) 0.217(6) Uani 1 1 d D U . . .
H14C H 0.533244 0.060946 -0.025759 0.261 Uiso 1 1 calc R U . . .
H14D H 0.508344 0.070300 0.020589 0.261 Uiso 1 1 calc R U . . .
C142 C 0.4487(9) 0.0706(7) -0.0225(10) 0.263(7) Uani 1 1 d D U . . .
H14E H 0.440473 0.092683 -0.046927 0.316 Uiso 1 1 calc R U . . .
H14F H 0.421243 0.081525 0.000479 0.316 Uiso 1 1 calc R U . . .
C143 C 0.4278(10) 0.0207(9) -0.0351(10) 0.292(8) Uani 1 1 d D U . . .
H14G H 0.460434 -0.003504 -0.029260 0.350 Uiso 1 1 calc R U . . .
H14H H 0.420892 0.020869 -0.066105 0.350 Uiso 1 1 calc R U . . .
C144 C 0.3707(12) 0.0023(9) -0.0136(9) 0.308(9) Uani 1 1 d D U . . .
H14I H 0.348262 0.031299 -0.002281 0.370 Uiso 1 1 calc R U . . .
H14J H 0.381923 -0.019302 0.010604 0.370 Uiso 1 1 calc R U . . .
C145 C 0.3287(11) -0.0276(9) -0.0440(10) 0.315(12) Uani 1 1 d D U . . .
H14K H 0.292787 -0.038560 -0.028530 0.472 Uiso 1 1 calc R U . . .
H14L H 0.316677 -0.006242 -0.067755 0.472 Uiso 1 1 calc R U . . .
H14M H 0.350354 -0.056867 -0.054864 0.472 Uiso 1 1 calc R U . . .
C146 C 0.5020(5) 0.1936(4) -0.0637(3) 0.100(4) Uani 1 1 d . . . . .
H14N H 0.461720 0.205182 -0.073071 0.120 Uiso 1 1 calc R U . . .
H14O H 0.514514 0.166347 -0.082993 0.120 Uiso 1 1 calc R U . . .
C147 C 0.5473(5) 0.2376(4) -0.0685(3) 0.084(3) Uani 1 1 d . . . . .
H14P H 0.539446 0.262483 -0.045969 0.101 Uiso 1 1 calc R U . . .
H14Q H 0.588788 0.224788 -0.064528 0.101 Uiso 1 1 calc R U . . .
C148 C 0.5432(5) 0.2628(4) -0.1108(3) 0.090(3) Uani 1 1 d . . . . .
H14R H 0.501640 0.275235 -0.115217 0.108 Uiso 1 1 calc R U . . .
H14S H 0.552355 0.238407 -0.133470 0.108 Uiso 1 1 calc R U . . .
C149 C 0.5883(5) 0.3071(4) -0.1132(3) 0.085(3) Uani 1 1 d . . . . .
H14T H 0.578024 0.331859 -0.091076 0.102 Uiso 1 1 calc R U . . .
H14U H 0.629499 0.294647 -0.107405 0.102 Uiso 1 1 calc R U . . .
C150 C 0.5875(5) 0.3319(5) -0.1552(4) 0.109(4) Uani 1 1 d . . . . .
H15A H 0.596675 0.306887 -0.177407 0.130 Uiso 1 1 calc R U . . .
H15B H 0.546502 0.345060 -0.160681 0.130 Uiso 1 1 calc R U . . .
C151 C 0.6315(6) 0.3732(6) -0.1579(5) 0.136(6) Uani 1 1 d . . . . .
H15C H 0.629361 0.388451 -0.186103 0.205 Uiso 1 1 calc R U . . .
H15D H 0.622017 0.398356 -0.136346 0.205 Uiso 1 1 calc R U . . .
H15E H 0.672183 0.360188 -0.153069 0.205 Uiso 1 1 calc R U . . .
C201 C 0.1529(3) 0.3406(3) 0.1541(3) 0.055(2) Uani 1 1 d . . . . .
C202 C 0.1387(3) 0.3784(3) 0.1248(2) 0.0553(18) Uani 1 1 d . . . . .
H202 H 0.110936 0.403870 0.132533 0.066 Uiso 1 1 calc R U . . .
C203 C 0.1644(4) 0.3790(3) 0.0851(3) 0.066(2) Uani 1 1 d . . . . .
H203 H 0.156025 0.405987 0.066473 0.079 Uiso 1 1 calc R U . . .
C204 C 0.2018(4) 0.3413(3) 0.0721(3) 0.068(2) Uani 1 1 d . . . . .
H204 H 0.217411 0.341526 0.044104 0.081 Uiso 1 1 calc R U . . .
C205 C 0.2171(3) 0.3031(3) 0.0992(3) 0.067(2) Uani 1 1 d . . . . .
H205 H 0.243072 0.277156 0.089841 0.080 Uiso 1 1 calc R U . . .
C206 C 0.1939(3) 0.3024(3) 0.1413(2) 0.0538(17) Uani 1 1 d . . . . .
C207 C 0.2117(4) 0.2651(3) 0.1710(3) 0.066(2) Uani 1 1 d . . . . .
H207 H 0.238941 0.239675 0.162378 0.080 Uiso 1 1 calc R U . . .
C208 C 0.1905(4) 0.2654(3) 0.2112(3) 0.076(2) Uani 1 1 d . . . . .
H208 H 0.203853 0.241221 0.231121 0.091 Uiso 1 1 calc R U . . .
C209 C 0.1482(4) 0.3021(3) 0.2232(3) 0.074(2) Uani 1 1 d . . . . .
H209 H 0.132423 0.301205 0.251149 0.088 Uiso 1 1 calc R U . . .
C210 C 0.1289(3) 0.3391(3) 0.1964(2) 0.0536(17) Uani 1 1 d . . . . .
C211 C 0.0816(3) 0.3752(3) 0.2094(2) 0.064(2) Uani 1 1 d . . . . .
H211 H 0.087780 0.406299 0.192382 0.077 Uiso 1 1 calc R U . . .
C212 C 0.0188(4) 0.3563(5) 0.1998(4) 0.117(5) Uani 1 1 d . . . . .
H21D H 0.016003 0.347363 0.169764 0.176 Uiso 1 1 calc R U . . .
H21E H 0.010439 0.326795 0.217231 0.176 Uiso 1 1 calc R U . . .
H21F H -0.010616 0.382486 0.206291 0.176 Uiso 1 1 calc R U . . .
C213 C 0.1298(3) 0.4192(2) 0.2675(2) 0.0462(15) Uani 1 1 d . . . . .
C214 C 0.1331(3) 0.4341(2) 0.31309(18) 0.0418(13) Uani 1 1 d . . . . .
C215 C 0.0926(3) 0.4217(3) 0.3447(2) 0.0520(17) Uani 1 1 d . . . . .
H215 H 0.058992 0.400908 0.338712 0.062 Uiso 1 1 calc R U . . .
C216 C 0.1019(3) 0.4404(3) 0.3858(2) 0.0490(16) Uani 1 1 d . . . . .
C217 C 0.1526(3) 0.4700(2) 0.39276(18) 0.0432(14) Uani 1 1 d . . . . .
H217 H 0.160816 0.482876 0.420231 0.052 Uiso 1 1 calc R U . . .
C218 C 0.1906(3) 0.4806(2) 0.35938(16) 0.0371(13) Uani 1 1 d . . . . .
C219 C 0.2451(3) 0.51242(19) 0.36163(14) 0.0355(10) Uani 1 1 d . . . . .
C220 C 0.3178(4) 0.5624(3) 0.3997(2) 0.0577(18) Uani 1 1 d . . . . .
H220 H 0.350496 0.544588 0.383896 0.069 Uiso 1 1 calc R U . . .
C221 C 0.3371(4) 0.5681(4) 0.4462(2) 0.083(3) Uani 1 1 d . . . . .
H22A H 0.373809 0.588370 0.447727 0.125 Uiso 1 1 calc R U . . .
H22B H 0.304809 0.584547 0.462190 0.125 Uiso 1 1 calc R U . . .
H22C H 0.344905 0.535066 0.458369 0.125 Uiso 1 1 calc R U . . .
C222 C 0.3080(4) 0.6133(3) 0.3793(2) 0.059(2) Uani 1 1 d . . . . .
C223 C 0.2533(6) 0.6354(3) 0.3809(2) 0.0698(19) Uani 1 1 d . . . . .
H223 H 0.220207 0.619308 0.394200 0.084 Uiso 1 1 calc R U . . .
C224 C 0.2466(7) 0.6832(3) 0.3622(3) 0.088(3) Uani 1 1 d . . . . .
H224 H 0.208269 0.699094 0.362529 0.105 Uiso 1 1 calc R U . . .
C225 C 0.2928(6) 0.7059(4) 0.3443(3) 0.092(3) Uani 1 1 d . . . . .
H225 H 0.286766 0.737988 0.332236 0.110 Uiso 1 1 calc R U . . .
C226 C 0.3475(5) 0.6856(4) 0.3424(3) 0.075(3) Uani 1 1 d . . . . .
C227 C 0.3975(7) 0.7100(4) 0.3234(3) 0.103(4) Uani 1 1 d . . . . .
H227 H 0.391629 0.742617 0.312222 0.123 Uiso 1 1 calc R U . . .
C228 C 0.4509(7) 0.6901(6) 0.3205(4) 0.120(5) Uani 1 1 d . . . . .
H228 H 0.482212 0.707456 0.306054 0.143 Uiso 1 1 calc R U . . .
C229 C 0.4624(5) 0.6434(5) 0.3385(3) 0.100(4) Uani 1 1 d . . . . .
H229 H 0.501623 0.629223 0.337224 0.120 Uiso 1 1 calc R U . . .
C230 C 0.4163(5) 0.6181(4) 0.3580(3) 0.086(3) Uani 1 1 d . . . . .
H230 H 0.424167 0.586399 0.370234 0.103 Uiso 1 1 calc R U . . .
C231 C 0.3571(5) 0.6383(3) 0.3603(2) 0.071(3) Uani 1 1 d . . . . .
C232 C 0.0614(4) 0.4294(3) 0.4199(2) 0.0611(19) Uani 1 1 d . . . . .
C233 C 0.0299(4) 0.4214(3) 0.4495(2) 0.0592(19) Uani 1 1 d . . . . .
C234 C -0.0095(4) 0.4150(3) 0.4848(2) 0.065(2) Uani 1 1 d . . . . .
C235 C -0.0610(5) 0.3842(4) 0.4826(3) 0.096(4) Uani 1 1 d . . . . .
H235 H -0.069797 0.366880 0.457074 0.115 Uiso 1 1 calc R U . . .
C236 C -0.0980(5) 0.3790(4) 0.5164(3) 0.097(4) Uani 1 1 d . . . . .
H236 H -0.133585 0.359547 0.513441 0.116 Uiso 1 1 calc R U . . .
C237 C -0.0856(5) 0.4014(4) 0.5556(3) 0.102(4) Uani 1 1 d . . . . .
C238 C -0.0357(4) 0.4337(3) 0.5574(3) 0.068(2) Uani 1 1 d . . . . .
H238 H -0.027257 0.451320 0.582884 0.082 Uiso 1 1 calc R U . . .
C239 C 0.0011(4) 0.4402(3) 0.5227(2) 0.066(2) Uani 1 1 d . . . . .
H239 H 0.034462 0.462316 0.524615 0.079 Uiso 1 1 calc R U . . .
C240 C -0.1180(5) 0.4282(4) 0.6270(3) 0.086(3) Uani 1 1 d . U . . .
H24A H -0.074695 0.430465 0.634301 0.103 Uiso 1 1 calc R U . . .
H24B H -0.138945 0.412067 0.651050 0.103 Uiso 1 1 calc R U . . .
C241 C -0.1426(5) 0.4804(4) 0.6216(3) 0.087(2) Uani 1 1 d . U . . .
H24C H -0.123032 0.496092 0.596722 0.104 Uiso 1 1 calc R U . . .
H24D H -0.186375 0.478296 0.615622 0.104 Uiso 1 1 calc R U . . .
C242 C -0.1334(4) 0.5120(4) 0.6583(3) 0.088(2) Uani 1 1 d . U . . .
H24E H -0.090161 0.511518 0.666225 0.106 Uiso 1 1 calc R U . . .
H24F H -0.156735 0.498566 0.682530 0.106 Uiso 1 1 calc R U . . .
C243 C -0.1541(5) 0.5690(4) 0.6491(4) 0.101(3) Uani 1 1 d . U . . .
H24G H -0.128663 0.582570 0.626034 0.121 Uiso 1 1 calc R U . . .
H24H H -0.196254 0.568560 0.638773 0.121 Uiso 1 1 calc R U . . .
C244 C -0.1505(5) 0.6017(5) 0.6844(4) 0.103(3) Uani 1 1 d . U . . .
H24I H -0.109363 0.600666 0.696521 0.124 Uiso 1 1 calc R U . . .
H24J H -0.179225 0.590813 0.706599 0.124 Uiso 1 1 calc R U . . .
C245 C -0.1647(6) 0.6521(5) 0.6713(5) 0.126(4) Uani 1 1 d . U . . .
H24K H -0.162170 0.674532 0.695801 0.190 Uiso 1 1 calc R U . . .
H24L H -0.135934 0.662918 0.649587 0.190 Uiso 1 1 calc R U . . .
H24M H -0.205648 0.653086 0.659643 0.190 Uiso 1 1 calc R U . . .
C246 C -0.1943(7) 0.3776(5) 0.5822(4) 0.147(4) Uani 1 1 d D U . . .
H24N H -0.222945 0.393419 0.602175 0.176 Uiso 1 1 calc R U . . .
H24O H -0.208156 0.382388 0.552670 0.176 Uiso 1 1 calc R U . . .
C247 C -0.1834(9) 0.3275(7) 0.5919(5) 0.191(5) Uani 1 1 d D U . . .
H24P H -0.173583 0.324216 0.622367 0.229 Uiso 1 1 calc R U . . .
H24Q H -0.148323 0.315420 0.575347 0.229 Uiso 1 1 calc R U . . .
C248 C -0.2398(10) 0.2951(7) 0.5813(5) 0.227(6) Uani 1 1 d D U . . .
H24R H -0.238836 0.263840 0.597992 0.272 Uiso 1 1 calc R U . . .
H24S H -0.276937 0.313591 0.588762 0.272 Uiso 1 1 calc R U . . .
C249 C -0.2401(11) 0.2825(8) 0.5330(6) 0.265(8) Uani 1 1 d D U . . .
H24T H -0.280306 0.269025 0.525788 0.318 Uiso 1 1 calc R U . . .
H24U H -0.235194 0.314217 0.517191 0.318 Uiso 1 1 calc R U . . .
C250 C -0.1945(13) 0.2472(9) 0.5173(7) 0.273(9) Uani 1 1 d D U . . .
H25A H -0.154478 0.261390 0.524220 0.328 Uiso 1 1 calc R U . . .
H25B H -0.198734 0.216162 0.534104 0.328 Uiso 1 1 calc R U . . .
C251 C -0.1932(14) 0.2329(9) 0.4733(6) 0.304(11) Uani 1 1 d D U . . .
H25C H -0.160089 0.209307 0.468574 0.455 Uiso 1 1 calc R U . . .
H25D H -0.231496 0.217139 0.465660 0.455 Uiso 1 1 calc R U . . .
H25E H -0.186948 0.262665 0.455711 0.455 Uiso 1 1 calc R U . . .
C301 C -0.0405(6) 0.3020(4) 0.3722(4) 0.150(5) Uani 1 1 d D U . . .
S301 S -0.02922(18) 0.29845(16) 0.31616(11) 0.1376(16) Uani 1 1 d D U . . .
F301 F 0.0029(6) 0.3227(6) 0.3937(5) 0.157(3) Uani 0.550(5) 1 d D U P A 1
F302 F -0.0890(6) 0.3331(5) 0.3732(5) 0.157(3) Uani 0.550(5) 1 d D U P A 1
F303 F -0.0582(7) 0.2601(5) 0.3907(5) 0.157(3) Uani 0.550(5) 1 d D U P A 1
O301 O -0.0840(6) 0.3259(5) 0.3045(5) 0.135(2) Uani 0.550(5) 1 d D U P A 1
O302 O -0.0306(7) 0.2450(4) 0.3051(5) 0.135(2) Uani 0.550(5) 1 d D U P A 1
O303 O 0.0293(6) 0.3194(6) 0.3079(5) 0.135(2) Uani 0.550(5) 1 d D U P A 1
F601 F -0.0299(8) 0.3481(5) 0.3842(6) 0.157(3) Uani 0.450(5) 1 d D U P A 2
F602 F -0.0886(7) 0.2840(7) 0.3896(7) 0.157(3) Uani 0.450(5) 1 d D U P A 2
F603 F 0.0071(6) 0.2742(6) 0.3842(6) 0.157(3) Uani 0.450(5) 1 d D U P A 2
O601 O -0.0845(6) 0.2854(8) 0.2936(6) 0.135(2) Uani 0.450(5) 1 d D U P A 2
O602 O 0.0242(6) 0.2672(6) 0.3069(6) 0.135(2) Uani 0.450(5) 1 d D U P A 2
O603 O -0.0136(9) 0.3503(5) 0.3006(6) 0.135(2) Uani 0.450(5) 1 d D U P A 2
C351 C 0.6485(4) 0.6731(3) 0.2905(3) 0.066(2) Uani 1 1 d . . . . .
F351 F 0.6393(3) 0.7043(2) 0.32221(16) 0.0953(17) Uani 1 1 d . . . . .
F352 F 0.6165(3) 0.63202(19) 0.2981(2) 0.1029(19) Uani 1 1 d . . . . .
F353 F 0.7057(3) 0.6602(2) 0.2922(2) 0.0963(17) Uani 1 1 d . . . . .
S351 S 0.62825(9) 0.70085(6) 0.24029(7) 0.0583(4) Uani 1 1 d . . . . .
O351 O 0.6403(4) 0.6635(3) 0.2097(2) 0.097(2) Uani 1 1 d . . . . .
O352 O 0.6663(3) 0.7437(2) 0.23926(19) 0.0800(17) Uani 1 1 d . . . . .
O353 O 0.5660(3) 0.7114(2) 0.2462(2) 0.0862(18) Uani 1 1 d . . . . .
S401 S 0.32331(12) 0.46150(10) 0.01578(6) 0.0801(7) Uani 1 1 d . . . . .
C401 C 0.3746(7) 0.4153(6) 0.0050(4) 0.124(4) Uani 1 1 d . U . . .
F401 F 0.4183(4) 0.4307(4) -0.0189(3) 0.164(3) Uani 1 1 d . U . . .
F402 F 0.3391(5) 0.3768(3) -0.0173(2) 0.169(4) Uani 1 1 d . U . . .
F403 F 0.3992(3) 0.3946(3) 0.0393(2) 0.119(2) Uani 1 1 d . U . . .
O401 O 0.3675(4) 0.4957(3) 0.0362(2) 0.109(3) Uani 1 1 d . . . . .
O402 O 0.2806(3) 0.4392(2) 0.04470(15) 0.0696(15) Uani 1 1 d . . . . .
O403 O 0.2977(3) 0.4763(2) -0.02277(16) 0.0798(17) Uani 1 1 d . . . . .

loop_
_atom_site_aniso_label
_atom_site_aniso_U_11
_atom_site_aniso_U_22
_atom_site_aniso_U_33
_atom_site_aniso_U_23
_atom_site_aniso_U_13
_atom_site_aniso_U_12
Yb1 0.04720(12) 0.03425(10) 0.02130(9) -0.00112(8) 0.00334(13) 0.00223(14)
N1 0.075(4) 0.074(4) 0.053(4) 0.017(3) 0.010(3) 0.036(3)
N2 0.058(3) 0.039(2) 0.024(2) 0.0016(18) 0.0062(18) 0.006(2)
N3 0.054(3) 0.050(3) 0.047(3) -0.003(3) 0.007(3) -0.014(2)
N4 0.208(9) 0.047(4) 0.124(7) 0.019(5) -0.072(7) -0.018(6)
N101 0.056(3) 0.040(2) 0.0244(18) 0.0022(17) -0.001(2) 0.011(3)
N102 0.044(2) 0.030(2) 0.021(2) 0.0013(18) 0.0015(19) 0.0008(19)
N103 0.058(3) 0.042(3) 0.022(2) 0.005(2) 0.000(2) 0.013(2)
N104 0.107(6) 0.096(6) 0.065(5) -0.020(4) 0.025(4) 0.038(5)
N201 0.053(3) 0.087(4) 0.044(3) -0.026(3) 0.004(3) -0.024(3)
N202 0.039(2) 0.038(3) 0.029(2) -0.004(2) 0.0008(19) 0.000(2)
N203 0.066(4) 0.056(3) 0.028(2) -0.006(2) 0.004(2) -0.014(3)
N204 0.175(8) 0.135(7) 0.074(5) -0.039(5) 0.074(5) -0.085(6)
O1 0.051(2) 0.055(3) 0.041(2) 0.003(2) 0.007(2) 0.014(2)
O2 0.047(2) 0.0333(19) 0.039(2) 0.0014(18) 0.0049(16) -0.0016(18)
O101 0.065(3) 0.044(2) 0.0231(17) 0.0048(16) 0.0011(17) 0.014(2)
O102 0.054(2) 0.036(2) 0.0198(18) -0.0007(16) -0.0008(16) 0.0031(18)
O201 0.048(2) 0.062(3) 0.026(2) -0.007(2) 0.0026(19) -0.0067(19)
O202 0.050(2) 0.041(2) 0.0250(18) -0.0048(16) 0.0030(15) -0.0054(16)
C1 0.065(5) 0.122(7) 0.064(5) 0.012(5) -0.001(4) 0.030(5)
C2 0.072(5) 0.149(8) 0.086(6) 0.010(6) -0.005(5) -0.003(5)
C3 0.098(6) 0.175(9) 0.104(7) 0.009(7) -0.006(6) -0.019(7)
C4 0.100(7) 0.173(9) 0.106(8) 0.023(7) 0.003(6) -0.017(7)
C5 0.091(6) 0.150(9) 0.090(6) 0.020(7) 0.010(5) -0.005(6)
C6 0.069(5) 0.127(7) 0.077(5) 0.021(5) 0.012(4) 0.026(5)
C7 0.087(7) 0.137(10) 0.060(6) 0.024(6) 0.007(5) 0.042(7)
C8 0.106(8) 0.117(9) 0.047(5) 0.007(5) 0.001(5) 0.024(7)
C9 0.088(6) 0.121(8) 0.049(5) 0.013(5) 0.013(5) 0.040(6)
C10 0.056(4) 0.101(7) 0.048(4) 0.014(4) 0.002(4) 0.036(4)
C11 0.072(5) 0.103(6) 0.047(4) 0.010(5) -0.005(4) 0.040(5)
C12 0.081(6) 0.165(10) 0.078(7) 0.036(7) -0.002(5) 0.060(7)
C13 0.063(4) 0.062(4) 0.034(4) -0.002(3) 0.003(3) 0.024(3)
C14 0.078(4) 0.039(3) 0.025(3) -0.001(2) 0.000(3) 0.014(3)
C15 0.096(6) 0.048(4) 0.044(4) 0.000(3) -0.014(4) 0.022(4)
C16 0.111(6) 0.036(3) 0.044(4) -0.001(3) -0.010(5) 0.003(4)
C17 0.082(5) 0.045(4) 0.046(4) 0.001(3) -0.010(4) -0.013(3)
C18 0.078(5) 0.036(3) 0.029(3) -0.004(3) 0.000(3) -0.006(3)
C19 0.062(4) 0.040(3) 0.028(3) -0.003(3) 0.000(3) -0.004(3)
C20 0.050(3) 0.060(4) 0.043(3) 0.008(3) -0.003(3) -0.003(3)
C21 0.069(5) 0.095(6) 0.065(5) -0.013(5) -0.010(4) -0.025(4)
C22 0.035(3) 0.066(4) 0.041(3) -0.006(3) -0.001(2) -0.003(3)
C23 0.061(4) 0.062(5) 0.052(4) -0.007(3) 0.010(3) -0.013(3)
C24 0.057(4) 0.093(6) 0.047(4) -0.006(4) 0.002(3) -0.014(4)
C25 0.054(4) 0.084(6) 0.072(6) -0.027(5) 0.011(4) -0.018(4)
C26 0.038(3) 0.069(5) 0.062(5) -0.005(4) 0.001(3) 0.001(3)
C27 0.059(5) 0.077(6) 0.094(7) -0.020(6) -0.001(5) 0.009(4)
C28 0.056(5) 0.077(6) 0.153(12) 0.003(8) -0.002(6) 0.012(5)
C29 0.059(5) 0.088(7) 0.122(9) 0.022(7) -0.011(5) 0.017(5)
C30 0.056(4) 0.074(5) 0.077(6) 0.000(4) -0.008(4) 0.016(4)
C31 0.033(3) 0.070(5) 0.064(5) 0.002(4) 0.001(3) 0.001(3)
C32 0.136(8) 0.038(4) 0.071(6) 0.001(4) -0.029(5) -0.001(4)
C33 0.143(9) 0.043(4) 0.075(6) 0.010(4) -0.045(6) -0.006(5)
C34 0.144(7) 0.037(4) 0.106(6) 0.017(4) -0.056(6) -0.008(4)
C35 0.153(7) 0.052(4) 0.095(6) 0.013(4) -0.029(7) -0.001(6)
C36 0.166(8) 0.048(4) 0.107(6) 0.017(4) -0.023(7) 0.007(5)
C37 0.179(8) 0.038(4) 0.125(7) 0.014(4) -0.069(6) -0.001(5)
C38 0.143(7) 0.052(5) 0.168(8) 0.027(5) -0.083(7) -0.024(5)
C39 0.140(7) 0.045(4) 0.162(8) 0.025(5) -0.082(6) -0.019(5)
C40 0.29(2) 0.044(4) 0.115(9) 0.026(6) 0.011(12) 0.030(11)
C41 0.243(19) 0.097(8) 0.124(11) 0.023(8) -0.048(13) 0.015(11)
C42 0.216(15) 0.087(8) 0.098(10) 0.006(7) -0.022(10) 0.001(9)
C43 0.165(13) 0.112(10) 0.109(10) -0.002(8) 0.006(9) -0.016(9)
C44 0.229(16) 0.131(11) 0.221(17) 0.020(12) 0.031(14) 0.004(12)
C45 0.252(16) 0.096(9) 0.221(17) 0.011(11) 0.049(14) -0.005(11)
C46 0.242(13) 0.065(6) 0.168(11) 0.016(8) -0.115(11) -0.005(8)
C47 0.269(12) 0.085(7) 0.183(11) 0.010(8) -0.095(10) 0.011(8)
C48 0.292(13) 0.106(8) 0.197(11) 0.007(9) -0.072(10) 0.005(10)
C49 0.300(14) 0.125(9) 0.201(12) 0.012(9) -0.054(11) 0.027(10)
C50 0.302(16) 0.118(9) 0.205(13) 0.025(9) -0.051(12) 0.045(11)
C51 0.31(2) 0.069(7) 0.242(18) -0.002(10) -0.031(16) -0.028(12)
C101 0.076(6) 0.063(5) 0.051(4) 0.013(4) -0.015(4) 0.014(4)
C102 0.098(7) 0.069(5) 0.059(5) 0.004(4) -0.014(5) 0.034(5)
C103 0.125(9) 0.096(8) 0.069(6) -0.004(5) -0.007(6) 0.064(7)
C104 0.139(10) 0.060(6) 0.100(8) -0.014(5) -0.033(7) 0.035(7)
C105 0.135(9) 0.062(5) 0.077(6) 0.002(4) -0.043(8) 0.014(7)
C106 0.093(7) 0.066(5) 0.069(5) 0.007(4) -0.031(5) 0.011(4)
C107 0.094(7) 0.077(7) 0.102(8) 0.016(6) -0.017(6) -0.011(6)
C108 0.078(6) 0.088(7) 0.102(8) 0.007(6) -0.007(6) 0.002(5)
C109 0.072(5) 0.069(5) 0.054(5) 0.010(4) -0.002(4) 0.000(4)
C110 0.063(4) 0.050(3) 0.037(3) 0.013(2) -0.007(4) 0.010(4)
C111 0.065(4) 0.061(4) 0.032(3) 0.014(3) 0.001(3) 0.020(4)
C112 0.091(5) 0.068(5) 0.035(4) 0.013(3) -0.021(4) 0.005(4)
C113 0.045(3) 0.047(3) 0.024(2) 0.0014(19) 0.002(3) 0.000(4)
C114 0.043(3) 0.031(3) 0.023(3) 0.005(2) -0.002(2) -0.002(2)
C115 0.040(3) 0.039(3) 0.027(3) -0.002(2) 0.002(2) 0.001(2)
C116 0.046(3) 0.040(3) 0.022(3) -0.004(2) 0.002(2) -0.002(3)
C117 0.047(3) 0.040(3) 0.025(3) 0.000(2) 0.006(2) 0.002(3)
C118 0.037(3) 0.035(3) 0.027(3) 0.001(2) 0.003(2) 0.001(2)
C119 0.038(3) 0.042(3) 0.025(3) -0.003(2) 0.000(2) 0.003(2)
C120 0.067(4) 0.046(4) 0.028(3) 0.006(3) -0.005(3) 0.009(3)
C121 0.079(5) 0.083(6) 0.045(4) 0.021(4) -0.002(4) 0.029(5)
C122 0.075(5) 0.035(3) 0.030(3) 0.004(2) -0.005(3) 0.005(3)
C123 0.090(6) 0.052(4) 0.044(4) -0.006(3) 0.009(4) -0.004(4)
C124 0.078(6) 0.080(6) 0.067(6) 0.002(5) 0.008(5) -0.024(5)
C125 0.097(7) 0.067(5) 0.081(6) 0.018(5) 0.026(5) -0.006(5)
C126 0.094(6) 0.050(4) 0.048(4) 0.009(3) 0.011(4) 0.009(4)
C127 0.111(7) 0.075(6) 0.052(5) 0.016(4) 0.036(5) 0.025(5)
C128 0.149(10) 0.087(7) 0.037(5) -0.010(5) 0.023(6) 0.029(7)
C129 0.140(9) 0.097(7) 0.030(4) -0.019(4) 0.009(5) 0.011(6)
C130 0.107(7) 0.072(5) 0.032(4) -0.004(4) 0.007(4) 0.000(5)
C131 0.081(4) 0.040(3) 0.029(2) 0.006(2) 0.006(4) 0.002(4)
C132 0.056(4) 0.036(3) 0.030(3) -0.004(3) 0.003(3) -0.001(3)
C133 0.051(4) 0.047(3) 0.035(3) -0.008(3) 0.003(3) 0.006(3)
C134 0.055(4) 0.048(4) 0.040(3) -0.009(3) 0.003(3) 0.005(3)
C135 0.086(6) 0.068(5) 0.045(4) -0.003(4) 0.010(4) 0.026(4)
C136 0.084(6) 0.081(6) 0.068(5) -0.001(5) 0.016(5) 0.038(5)
C137 0.083(6) 0.079(6) 0.052(5) -0.017(4) 0.016(4) 0.028(5)
C138 0.094(6) 0.076(5) 0.036(4) -0.015(4) 0.000(4) 0.032(5)
C139 0.068(4) 0.065(5) 0.038(4) -0.013(3) -0.003(3) 0.021(4)
C140 0.147(11) 0.093(8) 0.260(16) -0.071(10) 0.007(11) 0.053(8)
C141 0.196(13) 0.130(9) 0.326(16) -0.055(11) -0.011(13) 0.034(10)
C142 0.244(15) 0.162(11) 0.383(17) -0.057(13) 0.016(15) -0.007(12)
C143 0.277(16) 0.175(13) 0.423(19) -0.061(14) 0.032(16) -0.023(14)
C144 0.293(19) 0.189(15) 0.44(2) -0.058(16) 0.039(18) -0.027(15)
C145 0.29(2) 0.199(19) 0.45(3) -0.06(2) 0.00(2) -0.081(19)
C146 0.121(9) 0.123(9) 0.056(5) -0.031(6) 0.024(5) 0.044(7)
C147 0.093(7) 0.082(6) 0.079(7) -0.015(5) 0.010(5) 0.019(5)
C148 0.100(7) 0.106(8) 0.063(6) -0.012(5) 0.008(5) 0.034(6)
C149 0.089(6) 0.087(7) 0.079(7) 0.002(5) 0.003(5) 0.035(5)
C150 0.101(8) 0.144(11) 0.081(7) 0.019(7) 0.013(6) 0.060(8)
C151 0.130(11) 0.141(12) 0.138(12) 0.058(10) 0.042(9) 0.056(10)
C201 0.046(4) 0.064(5) 0.056(5) -0.022(4) -0.012(3) -0.016(3)
C202 0.050(4) 0.070(5) 0.047(4) -0.013(4) -0.012(3) 0.000(3)
C203 0.068(5) 0.081(6) 0.049(4) -0.007(4) -0.011(4) -0.014(4)
C204 0.065(5) 0.086(6) 0.053(5) -0.011(4) 0.006(4) -0.017(4)
C205 0.053(4) 0.077(5) 0.071(5) -0.033(5) 0.004(4) -0.018(4)
C206 0.051(4) 0.054(4) 0.056(4) -0.016(3) -0.008(3) -0.012(3)
C207 0.062(5) 0.059(5) 0.078(6) -0.018(4) -0.013(4) -0.001(4)
C208 0.099(6) 0.063(5) 0.066(6) -0.012(4) -0.021(5) -0.008(5)
C209 0.091(6) 0.077(6) 0.053(5) -0.020(4) -0.004(4) -0.031(5)
C210 0.056(4) 0.064(4) 0.041(4) -0.015(3) -0.008(3) -0.016(3)
C211 0.049(4) 0.094(6) 0.049(4) -0.021(4) -0.005(3) -0.007(4)
C212 0.066(6) 0.193(13) 0.094(8) -0.093(9) -0.006(5) -0.019(7)
C213 0.045(3) 0.053(4) 0.041(4) -0.012(3) -0.006(3) -0.003(3)
C214 0.048(3) 0.050(3) 0.028(3) -0.007(3) -0.001(2) -0.003(3)
C215 0.049(4) 0.058(4) 0.049(4) -0.006(3) 0.014(3) -0.012(3)
C216 0.058(4) 0.052(4) 0.037(3) 0.000(3) 0.017(3) -0.007(3)
C217 0.054(3) 0.048(3) 0.027(3) -0.004(3) 0.005(3) -0.005(3)
C218 0.045(3) 0.045(3) 0.022(2) -0.003(2) 0.001(2) -0.001(3)
C219 0.051(3) 0.031(2) 0.024(2) -0.0011(19) 0.000(3) 0.006(4)
C220 0.071(5) 0.065(5) 0.037(3) -0.009(3) -0.005(3) -0.024(4)
C221 0.102(7) 0.109(7) 0.039(4) -0.006(4) -0.007(4) -0.041(6)
C222 0.083(5) 0.060(5) 0.034(3) -0.011(3) -0.001(3) -0.028(4)
C223 0.098(6) 0.055(4) 0.057(4) -0.010(3) 0.005(6) -0.008(6)
C224 0.120(7) 0.068(5) 0.076(5) -0.005(4) -0.001(8) -0.004(7)
C225 0.152(10) 0.066(6) 0.058(5) -0.001(5) -0.011(6) -0.045(7)
C226 0.109(8) 0.069(6) 0.048(5) -0.015(4) 0.001(5) -0.027(5)
C227 0.166(12) 0.090(8) 0.052(5) -0.004(5) 0.006(7) -0.069(8)
C228 0.152(12) 0.137(12) 0.069(7) -0.026(7) 0.027(8) -0.081(10)
C229 0.100(7) 0.118(9) 0.082(7) -0.018(7) 0.018(6) -0.064(7)
C230 0.091(7) 0.098(7) 0.069(6) -0.020(5) 0.013(5) -0.042(6)
C231 0.116(8) 0.059(5) 0.038(4) -0.014(3) 0.005(4) -0.038(5)
C232 0.072(5) 0.067(5) 0.044(4) 0.001(3) 0.016(4) -0.012(4)
C233 0.069(5) 0.073(5) 0.036(3) -0.005(3) 0.016(3) -0.009(4)
C234 0.087(5) 0.063(5) 0.046(4) -0.009(3) 0.028(4) -0.024(4)
C235 0.096(7) 0.119(8) 0.073(6) -0.043(6) 0.035(5) -0.046(6)
C236 0.119(8) 0.096(7) 0.075(6) -0.038(5) 0.045(6) -0.062(6)
C237 0.123(8) 0.113(8) 0.070(6) -0.031(6) 0.057(6) -0.066(7)
C238 0.082(5) 0.069(5) 0.055(5) -0.013(4) 0.020(4) -0.021(4)
C239 0.080(5) 0.071(5) 0.046(4) -0.010(4) 0.010(4) -0.020(4)
C240 0.104(6) 0.106(7) 0.048(4) -0.011(5) 0.035(4) -0.013(5)
C241 0.093(5) 0.103(6) 0.064(5) -0.012(5) 0.003(4) -0.008(5)
C242 0.070(5) 0.106(6) 0.090(6) -0.009(5) 0.003(4) 0.009(5)
C243 0.083(5) 0.118(7) 0.101(7) 0.000(6) 0.006(5) 0.021(5)
C244 0.080(6) 0.121(8) 0.108(8) 0.004(6) 0.007(6) 0.020(6)
C245 0.137(10) 0.099(9) 0.143(11) 0.018(8) -0.017(9) 0.022(8)
C246 0.209(9) 0.148(8) 0.083(6) -0.014(6) 0.059(6) -0.067(7)
C247 0.279(12) 0.201(11) 0.092(8) 0.021(8) 0.041(9) -0.080(10)
C248 0.317(15) 0.247(13) 0.118(9) 0.031(10) 0.022(12) -0.114(12)
C249 0.370(18) 0.272(15) 0.154(11) 0.045(12) 0.031(14) -0.104(14)
C250 0.40(2) 0.266(17) 0.157(13) 0.043(14) 0.029(16) -0.097(16)
C251 0.50(3) 0.29(2) 0.126(15) 0.047(17) -0.01(2) -0.11(2)
C301 0.141(8) 0.162(9) 0.147(8) -0.046(7) 0.020(7) -0.050(7)
S301 0.132(3) 0.173(3) 0.108(2) -0.068(2) 0.041(2) -0.095(3)
F301 0.162(5) 0.175(6) 0.133(4) -0.051(4) 0.015(4) -0.067(5)
F302 0.162(5) 0.175(6) 0.133(4) -0.051(4) 0.015(4) -0.067(5)
F303 0.162(5) 0.175(6) 0.133(4) -0.051(4) 0.015(4) -0.067(5)
O301 0.135(4) 0.150(5) 0.121(4) -0.041(4) 0.027(4) -0.073(4)
O302 0.135(4) 0.150(5) 0.121(4) -0.041(4) 0.027(4) -0.073(4)
O303 0.135(4) 0.150(5) 0.121(4) -0.041(4) 0.027(4) -0.073(4)
F601 0.162(5) 0.175(6) 0.133(4) -0.051(4) 0.015(4) -0.067(5)
F602 0.162(5) 0.175(6) 0.133(4) -0.051(4) 0.015(4) -0.067(5)
F603 0.162(5) 0.175(6) 0.133(4) -0.051(4) 0.015(4) -0.067(5)
O601 0.135(4) 0.150(5) 0.121(4) -0.041(4) 0.027(4) -0.073(4)
O602 0.135(4) 0.150(5) 0.121(4) -0.041(4) 0.027(4) -0.073(4)
O603 0.135(4) 0.150(5) 0.121(4) -0.041(4) 0.027(4) -0.073(4)
C351 0.090(6) 0.049(4) 0.058(5) 0.004(4) 0.004(4) -0.015(4)
F351 0.144(5) 0.090(4) 0.052(3) -0.002(3) 0.003(3) -0.001(4)
F352 0.124(5) 0.065(3) 0.119(5) 0.028(3) -0.007(4) -0.032(3)
F353 0.093(4) 0.099(4) 0.097(4) 0.006(3) -0.010(3) 0.004(3)
S351 0.0782(12) 0.0428(8) 0.0540(10) -0.0077(8) 0.0028(10) -0.0162(8)
O351 0.139(6) 0.080(4) 0.071(4) -0.035(4) 0.009(4) -0.019(4)
O352 0.114(4) 0.061(3) 0.065(3) 0.013(3) -0.006(4) -0.040(3)
O353 0.098(4) 0.075(4) 0.086(5) -0.001(3) -0.017(4) -0.003(3)
S401 0.0933(16) 0.1093(18) 0.0376(10) 0.0203(11) 0.0066(10) 0.0064(14)
C401 0.150(10) 0.156(10) 0.068(6) 0.034(7) 0.014(7) 0.013(8)
F401 0.129(6) 0.258(10) 0.107(6) 0.004(6) 0.051(5) 0.006(6)
F402 0.319(11) 0.101(5) 0.086(5) -0.043(4) -0.049(6) 0.015(6)
F403 0.150(6) 0.114(5) 0.095(5) -0.003(4) -0.031(4) 0.052(4)
O401 0.139(6) 0.120(6) 0.069(4) -0.015(4) -0.007(4) -0.062(5)
O402 0.090(4) 0.086(4) 0.033(3) 0.005(2) 0.011(2) 0.002(3)
O403 0.108(4) 0.094(4) 0.037(3) 0.014(3) -0.018(3) 0.006(4)

loop_
_atom_type_symbol
_atom_type_description
_atom_type_scat_dispersion_real
_atom_type_scat_dispersion_imag
_atom_type_scat_source
C C 0.0033 0.0016 'International Tables Vol C Tables 4.2.6.8 and 6.1.1.4'
H H 0.0000 0.0000 'International Tables Vol C Tables 4.2.6.8 and 6.1.1.4'
F F 0.0171 0.0103 'International Tables Vol C Tables 4.2.6.8 and 6.1.1.4'
N N 0.0061 0.0033 'International Tables Vol C Tables 4.2.6.8 and 6.1.1.4'
O O 0.0106 0.0060 'International Tables Vol C Tables 4.2.6.8 and 6.1.1.4'
S S 0.1246 0.1234 'International Tables Vol C Tables 4.2.6.8 and 6.1.1.4'
Yb Yb -0.3850 5.5486 'International Tables Vol C Tables 4.2.6.8 and 6.1.1.4'

loop_
_geom_angle_atom_site_label_1
_geom_angle_atom_site_label_2
_geom_angle_atom_site_label_3
_geom_angle
_geom_angle_site_symmetry_1
_geom_angle_site_symmetry_3
_geom_angle_publ_flag
O202 Yb1 O2 77.72(14) . . ?
O202 Yb1 O101 144.56(14) . . ?
O2 Yb1 O101 86.05(14) . . ?
O202 Yb1 O201 129.84(14) . . ?
O2 Yb1 O201 146.56(14) . . ?
O101 Yb1 O201 78.60(15) . . ?
O202 Yb1 O102 77.97(13) . . ?
O2 Yb1 O102 79.50(14) . . ?
O101 Yb1 O102 129.95(13) . . ?
O201 Yb1 O102 87.85(15) . . ?
O202 Yb1 O1 88.84(15) . . ?
O2 Yb1 O1 130.14(16) . . ?
O101 Yb1 O1 77.85(15) . . ?
O201 Yb1 O1 75.42(16) . . ?
O102 Yb1 O1 144.36(15) . . ?
O202 Yb1 N102 136.90(14) . . ?
O2 Yb1 N102 74.77(14) . . ?
O101 Yb1 N102 65.06(14) . . ?
O201 Yb1 N102 71.84(15) . . ?
O102 Yb1 N102 64.92(14) . . ?
O1 Yb1 N102 134.19(16) . . ?
O202 Yb1 N202 65.32(14) . . ?
O2 Yb1 N202 137.68(14) . . ?
O101 Yb1 N202 136.21(15) . . ?
O201 Yb1 N202 64.52(15) . . ?
O102 Yb1 N202 73.48(15) . . ?
O1 Yb1 N202 70.93(16) . . ?
N102 Yb1 N202 119.54(15) . . ?
O202 Yb1 N2 73.86(14) . . ?
O2 Yb1 N2 65.33(15) . . ?
O101 Yb1 N2 70.75(15) . . ?
O201 Yb1 N2 133.59(16) . . ?
O102 Yb1 N2 138.56(15) . . ?
O1 Yb1 N2 64.81(16) . . ?
N102 Yb1 N2 121.27(15) . . ?
N202 Yb1 N2 119.04(15) . . ?
O202 Yb1 C113 155.84(14) . . ?
O2 Yb1 C113 82.22(16) . . ?
O101 Yb1 C113 18.45(13) . . ?
O201 Yb1 C113 73.83(15) . . ?
O102 Yb1 C113 111.54(13) . . ?
O1 Yb1 C113 93.96(17) . . ?
N102 Yb1 C113 46.62(14) . . ?
N202 Yb1 C113 137.96(16) . . ?
N2 Yb1 C113 85.64(14) . . ?
C13 N1 C11 120.2(7) . . ?
C13 N1 H1 119.9 . . ?
C11 N1 H1 119.9 . . ?
C18 N2 C14 119.2(6) . . ?
C18 N2 Yb1 120.3(4) . . ?
C14 N2 Yb1 120.5(4) . . ?
C19 N3 C20 120.3(5) . . ?
C19 N3 H3N 119.9 . . ?
C20 N3 H3N 119.9 . . ?
C37 N4 C40 121.4(12) . . ?
C37 N4 C46 118.6(12) . . ?
C40 N4 C46 119.5(9) . . ?
C113 N101 C111 118.6(5) . . ?
C113 N101 H101 120.7 . . ?
C111 N101 H101 120.7 . . ?
C118 N102 C114 119.1(5) . . ?
C118 N102 Yb1 120.3(3) . . ?
C114 N102 Yb1 120.6(3) . . ?
C119 N103 C120 120.1(5) . . ?
C119 N103 H10N 119.9 . . ?
C120 N103 H10N 119.9 . . ?
C137 N104 C140 120.7(10) . . ?
C137 N104 C146 118.8(8) . . ?
C140 N104 C146 118.7(10) . . ?
C213 N201 C211 120.5(6) . . ?
C213 N201 H201 119.7 . . ?
C211 N201 H201 119.7 . . ?
C218 N202 C214 118.8(5) . . ?
C218 N202 Yb1 120.2(4) . . ?
C214 N202 Yb1 120.9(4) . . ?
C219 N203 C220 120.3(5) . . ?
C219 N203 H20N 119.9 . . ?
C220 N203 H20N 119.9 . . ?
C237 N204 C240 120.5(8) . . ?
C237 N204 C246 120.6(9) . . ?
C240 N204 C246 112.5(8) . . ?
C13 O1 Yb1 124.0(4) . . ?
C19 O2 Yb1 124.7(4) . . ?
C113 O101 Yb1 125.0(3) . . ?
C119 O102 Yb1 124.3(3) . . ?
C213 O201 Yb1 125.5(4) . . ?
C219 O202 Yb1 124.1(4) . . ?
C10 C1 C2 124.0(9) . . ?
C10 C1 C6 119.0(10) . . ?
C2 C1 C6 117.0(11) . . ?
C3 C2 C1 121.4(12) . . ?
C3 C2 H2 119.3 . . ?
C1 C2 H2 119.3 . . ?
C2 C3 C4 119.5(14) . . ?
C2 C3 H3 120.2 . . ?
C4 C3 H3 120.2 . . ?
C5 C4 C3 120.1(14) . . ?
C5 C4 H4 119.9 . . ?
C3 C4 H4 119.9 . . ?
C4 C5 C6 122.5(13) . . ?
C4 C5 H5 118.7 . . ?
C6 C5 H5 118.7 . . ?
C5 C6 C1 119.3(12) . . ?
C5 C6 C7 121.2(10) . . ?
C1 C6 C7 119.5(11) . . ?
C8 C7 C6 119.5(10) . . ?
C8 C7 H7 120.3 . . ?
C6 C7 H7 120.3 . . ?
C7 C8 C9 122.2(11) . . ?
C7 C8 H8 118.9 . . ?
C9 C8 H8 118.9 . . ?
C10 C9 C8 119.4(11) . . ?
C10 C9 H9 120.3 . . ?
C8 C9 H9 120.3 . . ?
C9 C10 C1 120.4(8) . . ?
C9 C10 C11 118.9(9) . . ?
C1 C10 C11 120.7(9) . . ?
N1 C11 C10 113.1(7) . . ?
N1 C11 C12 108.4(8) . . ?
C10 C11 C12 111.7(7) . . ?
N1 C11 H11 107.8 . . ?
C10 C11 H11 107.8 . . ?
C12 C11 H11 107.8 . . ?
C11 C12 H12A 109.5 . . ?
C11 C12 H12B 109.5 . . ?
H12A C12 H12B 109.5 . . ?
C11 C12 H12C 109.5 . . ?
H12A C12 H12C 109.5 . . ?
H12B C12 H12C 109.5 . . ?
O1 C13 N1 120.9(7) . . ?
O1 C13 C14 118.7(6) . . ?
N1 C13 C14 120.5(7) . . ?
N2 C14 C15 122.6(7) . . ?
N2 C14 C13 112.0(5) . . ?
C15 C14 C13 125.5(7) . . ?
C14 C15 C16 119.2(7) . . ?
C14 C15 H15 120.4 . . ?
C16 C15 H15 120.4 . . ?
C15 C16 C17 119.0(6) . . ?
C15 C16 C32 119.1(8) . . ?
C17 C16 C32 121.8(9) . . ?
C18 C17 C16 116.7(7) . . ?
C18 C17 H17 121.7 . . ?
C16 C17 H17 121.7 . . ?
N2 C18 C17 123.3(7) . . ?
N2 C18 C19 112.0(5) . . ?
C17 C18 C19 124.7(7) . . ?
O2 C19 N3 120.8(6) . . ?
O2 C19 C18 117.6(6) . . ?
N3 C19 C18 121.5(6) . . ?
N3 C20 C22 111.9(5) . . ?
N3 C20 C21 110.1(6) . . ?
C22 C20 C21 110.5(6) . . ?
N3 C20 H20 108.1 . . ?
C22 C20 H20 108.1 . . ?
C21 C20 H20 108.1 . . ?
C20 C21 H21A 109.5 . . ?
C20 C21 H21B 109.5 . . ?
H21A C21 H21B 109.5 . . ?
C20 C21 H21C 109.5 . . ?
H21A C21 H21C 109.5 . . ?
H21B C21 H21C 109.5 . . ?
C23 C22 C31 118.4(7) . . ?
C23 C22 C20 122.0(7) . . ?
C31 C22 C20 119.5(6) . . ?
C22 C23 C24 123.4(8) . . ?
C22 C23 H23 118.3 . . ?
C24 C23 H23 118.3 . . ?
C25 C24 C23 117.5(8) . . ?
C25 C24 H24 121.3 . . ?
C23 C24 H24 121.3 . . ?
C24 C25 C26 122.8(8) . . ?
C24 C25 H25 118.6 . . ?
C26 C25 H25 118.6 . . ?
C25 C26 C31 119.1(8) . . ?
C25 C26 C27 121.2(8) . . ?
C31 C26 C27 119.7(8) . . ?
C28 C27 C26 119.6(10) . . ?
C28 C27 H27 120.2 . . ?
C26 C27 H27 120.2 . . ?
C27 C28 C29 122.0(10) . . ?
C27 C28 H28 119.0 . . ?
C29 C28 H28 119.0 . . ?
C30 C29 C28 119.2(10) . . ?
C30 C29 H29 120.4 . . ?
C28 C29 H29 120.4 . . ?
C29 C30 C31 121.8(9) . . ?
C29 C30 H30 119.1 . . ?
C31 C30 H30 119.1 . . ?
C26 C31 C30 117.6(7) . . ?
C26 C31 C22 118.7(7) . . ?
C30 C31 C22 123.6(7) . . ?
C33 C32 C16 172.1(11) . . ?
C32 C33 C34 177.9(11) . . ?
C35 C34 C39 118.0(8) . . ?
C35 C34 C33 120.0(11) . . ?
C39 C34 C33 122.0(11) . . ?
C36 C35 C34 124.7(13) . . ?
C36 C35 H35 117.7 . . ?
C34 C35 H35 117.7 . . ?
C35 C36 C37 117.8(13) . . ?
C35 C36 H36 121.1 . . ?
C37 C36 H36 121.1 . . ?
C36 C37 N4 120.5(12) . . ?
C36 C37 C38 120.3(8) . . ?
N4 C37 C38 119.0(13) . . ?
C39 C38 C37 116.7(12) . . ?
C39 C38 H38 121.6 . . ?
C37 C38 H38 121.6 . . ?
C38 C39 C34 122.3(12) . . ?
C38 C39 H39 118.8 . . ?
C34 C39 H39 118.8 . . ?
N4 C40 C41 95.5(13) . . ?
N4 C40 H40A 112.6 . . ?
C41 C40 H40A 112.6 . . ?
N4 C40 H40B 112.6 . . ?
C41 C40 H40B 112.6 . . ?
H40A C40 H40B 110.1 . . ?
C42 C41 C40 103.5(13) . . ?
C42 C41 H41A 111.1 . . ?
C40 C41 H41A 111.1 . . ?
C42 C41 H41B 111.1 . . ?
C40 C41 H41B 111.1 . . ?
H41A C41 H41B 109.0 . . ?
C41 C42 C43 115.0(13) . . ?
C41 C42 H42A 108.5 . . ?
C43 C42 H42A 108.5 . . ?
C41 C42 H42B 108.5 . . ?
C43 C42 H42B 108.5 . . ?
H42A C42 H42B 107.5 . . ?
C44 C43 C42 111.7(16) . . ?
C44 C43 H43A 109.3 . . ?
C42 C43 H43A 109.3 . . ?
C44 C43 H43B 109.3 . . ?
C42 C43 H43B 109.3 . . ?
H43A C43 H43B 107.9 . . ?
C43 C44 C45 112.9(18) . . ?
C43 C44 H44A 109.0 . . ?
C45 C44 H44A 109.0 . . ?
C43 C44 H44B 109.0 . . ?
C45 C44 H44B 109.0 . . ?
H44A C44 H44B 107.8 . . ?
C44 C45 H45A 109.5 . . ?
C44 C45 H45B 109.5 . . ?
H45A C45 H45B 109.5 . . ?
C44 C45 H45C 109.5 . . ?
H45A C45 H45C 109.5 . . ?
H45B C45 H45C 109.5 . . ?
N4 C46 C47 116.3(12) . . ?
N4 C46 H46A 108.2 . . ?
C47 C46 H46A 108.2 . . ?
N4 C46 H46B 108.2 . . ?
C47 C46 H46B 108.2 . . ?
H46A C46 H46B 107.4 . . ?
C46 C47 C48 107.8(16) . . ?
C46 C47 H47A 110.2 . . ?
C48 C47 H47A 110.2 . . ?
C46 C47 H47B 110.2 . . ?
C48 C47 H47B 110.2 . . ?
H47A C47 H47B 108.5 . . ?
C49 C48 C47 109.2(16) . . ?
C49 C48 H48A 109.8 . . ?
C47 C48 H48A 109.8 . . ?
C49 C48 H48B 109.8 . . ?
C47 C48 H48B 109.8 . . ?
H48A C48 H48B 108.3 . . ?
C50 C49 C48 113.7(17) . . ?
C50 C49 H49A 108.8 . . ?
C48 C49 H49A 108.8 . . ?
C50 C49 H49B 108.8 . . ?
C48 C49 H49B 108.8 . . ?
H49A C49 H49B 107.7 . . ?
C51 C50 C49 115.3(19) . . ?
C51 C50 H50A 108.5 . . ?
C49 C50 H50A 108.5 . . ?
C51 C50 H50B 108.5 . . ?
C49 C50 H50B 108.5 . . ?
H50A C50 H50B 107.5 . . ?
C50 C51 H51A 109.5 . . ?
C50 C51 H51B 109.5 . . ?
H51A C51 H51B 109.5 . . ?
C50 C51 H51C 109.5 . . ?
H51A C51 H51C 109.5 . . ?
H51B C51 H51C 109.5 . . ?
C106 C101 C110 119.6(8) . . ?
C106 C101 C102 118.9(8) . . ?
C110 C101 C102 121.5(8) . . ?
C103 C102 C101 119.5(11) . . ?
C103 C102 H102 120.2 . . ?
C101 C102 H102 120.2 . . ?
C102 C103 C104 121.8(11) . . ?
C102 C103 H103 119.1 . . ?
C104 C103 H103 119.1 . . ?
C105 C104 C103 118.3(9) . . ?
C105 C104 H104 120.9 . . ?
C103 C104 H104 120.9 . . ?
C104 C105 C106 121.5(11) . . ?
C104 C105 H105 119.2 . . ?
C106 C105 H105 119.2 . . ?
C101 C106 C107 119.6(9) . . ?
C101 C106 C105 120.0(10) . . ?
C107 C106 C105 120.5(11) . . ?
C108 C107 C106 122.4(10) . . ?
C108 C107 H107 118.8 . . ?
C106 C107 H107 118.8 . . ?
C107 C108 C109 118.1(10) . . ?
C107 C108 H108 120.9 . . ?
C109 C108 H108 120.9 . . ?
C110 C109 C108 120.8(8) . . ?
C110 C109 H109 119.6 . . ?
C108 C109 H109 119.6 . . ?
C109 C110 C101 119.4(7) . . ?
C109 C110 C111 119.6(6) . . ?
C101 C110 C111 121.0(7) . . ?
N101 C111 C110 112.7(5) . . ?
N101 C111 C112 109.4(6) . . ?
C110 C111 C112 111.6(6) . . ?
N101 C111 H111 107.7 . . ?
C110 C111 H111 107.7 . . ?
C112 C111 H111 107.7 . . ?
C111 C112 H11A 109.5 . . ?
C111 C112 H11B 109.5 . . ?
H11A C112 H11B 109.5 . . ?
C111 C112 H11C 109.5 . . ?
H11A C112 H11C 109.5 . . ?
H11B C112 H11C 109.5 . . ?
O101 C113 N101 122.8(5) . . ?
O101 C113 C114 118.5(4) . . ?
N101 C113 C114 118.6(5) . . ?
O101 C113 Yb1 36.5(2) . . ?
N101 C113 Yb1 159.3(4) . . ?
C114 C113 Yb1 82.1(3) . . ?
N102 C114 C115 121.9(5) . . ?
N102 C114 C113 110.7(5) . . ?
C115 C114 C113 127.4(5) . . ?
C114 C115 C116 119.7(5) . . ?
C114 C115 H115 120.2 . . ?
C116 C115 H115 120.2 . . ?
C115 C116 C117 118.6(6) . . ?
C115 C116 C132 121.0(5) . . ?
C117 C116 C132 120.4(6) . . ?
C118 C117 C116 118.0(6) . . ?
C118 C117 H117 121.0 . . ?
C116 C117 H117 121.0 . . ?
N102 C118 C117 122.7(5) . . ?
N102 C118 C119 111.7(5) . . ?
C117 C118 C119 125.6(5) . . ?
O102 C119 N103 121.5(5) . . ?
O102 C119 C118 118.3(5) . . ?
N103 C119 C118 120.3(5) . . ?
N103 C120 C122 112.3(5) . . ?
N103 C120 C121 108.4(6) . . ?
C122 C120 C121 111.1(6) . . ?
N103 C120 H120 108.3 . . ?
C122 C120 H120 108.3 . . ?
C121 C120 H120 108.3 . . ?
C120 C121 H12D 109.5 . . ?
C120 C121 H12E 109.5 . . ?
H12D C121 H12E 109.5 . . ?
C120 C121 H12F 109.5 . . ?
H12D C121 H12F 109.5 . . ?
H12E C121 H12F 109.5 . . ?
C123 C122 C131 119.8(7) . . ?
C123 C122 C120 121.5(6) . . ?
C131 C122 C120 118.6(7) . . ?
C122 C123 C124 121.8(7) . . ?
C122 C123 H123 119.1 . . ?
C124 C123 H123 119.1 . . ?
C125 C124 C123 119.1(9) . . ?
C125 C124 H124 120.4 . . ?
C123 C124 H124 120.4 . . ?
C126 C125 C124 120.7(9) . . ?
C126 C125 H125 119.6 . . ?
C124 C125 H125 119.6 . . ?
C125 C126 C131 121.2(7) . . ?
C125 C126 C127 121.9(9) . . ?
C131 C126 C127 116.9(8) . . ?
C128 C127 C126 122.2(9) . . ?
C128 C127 H127 118.9 . . ?
C126 C127 H127 118.9 . . ?
C127 C128 C129 121.0(9) . . ?
C127 C128 H128 119.5 . . ?
C129 C128 H128 119.5 . . ?
C130 C129 C128 119.8(10) . . ?
C130 C129 H129 120.1 . . ?
C128 C129 H129 120.1 . . ?
C129 C130 C131 121.4(9) . . ?
C129 C130 H130 119.3 . . ?
C131 C130 H130 119.3 . . ?
C130 C131 C122 124.2(8) . . ?
C130 C131 C126 118.6(7) . . ?
C122 C131 C126 117.2(7) . . ?
C133 C132 C116 176.4(7) . . ?
C132 C133 C134 177.0(7) . . ?
C139 C134 C135 117.7(6) . . ?
C139 C134 C133 120.2(6) . . ?
C135 C134 C133 122.0(6) . . ?
C136 C135 C134 121.6(8) . . ?
C136 C135 H135 119.2 . . ?
C134 C135 H135 119.2 . . ?
C137 C136 C135 120.7(8) . . ?
C137 C136 H136 119.6 . . ?
C135 C136 H136 119.6 . . ?
C136 C137 N104 120.9(8) . . ?
C136 C137 C138 116.7(7) . . ?
N104 C137 C138 122.4(8) . . ?
C139 C138 C137 122.2(7) . . ?
C139 C138 H138 118.9 . . ?
C137 C138 H138 118.9 . . ?
C138 C139 C134 120.9(7) . . ?
C138 C139 H139 119.6 . . ?
C134 C139 H139 119.6 . . ?
N104 C140 C141 118.1(13) . . ?
N104 C140 H14A 107.8 . . ?
C141 C140 H14A 107.8 . . ?
N104 C140 H14B 107.8 . . ?
C141 C140 H14B 107.8 . . ?
H14A C140 H14B 107.1 . . ?
C142 C141 C140 126.3(19) . . ?
C142 C141 H14C 105.7 . . ?
C140 C141 H14C 105.7 . . ?
C142 C141 H14D 105.7 . . ?
C140 C141 H14D 105.7 . . ?
H14C C141 H14D 106.2 . . ?
C141 C142 C143 126(2) . . ?
C141 C142 H14E 105.9 . . ?
C143 C142 H14E 105.9 . . ?
C141 C142 H14F 105.9 . . ?
C143 C142 H14F 105.9 . . ?
H14E C142 H14F 106.2 . . ?
C142 C143 C144 116(2) . . ?
C142 C143 H14G 108.3 . . ?
C144 C143 H14G 108.3 . . ?
C142 C143 H14H 108.3 . . ?
C144 C143 H14H 108.3 . . ?
H14G C143 H14H 107.4 . . ?
C143 C144 C145 113(2) . . ?
C143 C144 H14I 109.0 . . ?
C145 C144 H14I 109.0 . . ?
C143 C144 H14J 109.0 . . ?
C145 C144 H14J 109.0 . . ?
H14I C144 H14J 107.8 . . ?
C144 C145 H14K 109.5 . . ?
C144 C145 H14L 109.5 . . ?
H14K C145 H14L 109.5 . . ?
C144 C145 H14M 109.5 . . ?
H14K C145 H14M 109.5 . . ?
H14L C145 H14M 109.5 . . ?
N104 C146 C147 114.9(9) . . ?
N104 C146 H14N 108.5 . . ?
C147 C146 H14N 108.5 . . ?
N104 C146 H14O 108.5 . . ?
C147 C146 H14O 108.5 . . ?
H14N C146 H14O 107.5 . . ?
C148 C147 C146 112.8(9) . . ?
C148 C147 H14P 109.0 . . ?
C146 C147 H14P 109.0 . . ?
C148 C147 H14Q 109.0 . . ?
C146 C147 H14Q 109.0 . . ?
H14P C147 H14Q 107.8 . . ?
C147 C148 C149 110.4(9) . . ?
C147 C148 H14R 109.6 . . ?
C149 C148 H14R 109.6 . . ?
C147 C148 H14S 109.6 . . ?
C149 C148 H14S 109.6 . . ?
H14R C148 H14S 108.1 . . ?
C150 C149 C148 112.2(10) . . ?
C150 C149 H14T 109.2 . . ?
C148 C149 H14T 109.2 . . ?
C150 C149 H14U 109.2 . . ?
C148 C149 H14U 109.2 . . ?
H14T C149 H14U 107.9 . . ?
C151 C150 C149 112.3(11) . . ?
C151 C150 H15A 109.2 . . ?
C149 C150 H15A 109.2 . . ?
C151 C150 H15B 109.2 . . ?
C149 C150 H15B 109.2 . . ?
H15A C150 H15B 107.9 . . ?
C150 C151 H15C 109.5 . . ?
C150 C151 H15D 109.5 . . ?
H15C C151 H15D 109.5 . . ?
C150 C151 H15E 109.5 . . ?
H15C C151 H15E 109.5 . . ?
H15D C151 H15E 109.5 . . ?
C202 C201 C206 118.3(7) . . ?
C202 C201 C210 123.3(7) . . ?
C206 C201 C210 118.4(8) . . ?
C203 C202 C201 120.9(8) . . ?
C203 C202 H202 119.5 . . ?
C201 C202 H202 119.5 . . ?
C204 C203 C202 121.0(8) . . ?
C204 C203 H203 119.5 . . ?
C202 C203 H203 119.5 . . ?
C203 C204 C205 120.8(8) . . ?
C203 C204 H204 119.6 . . ?
C205 C204 H204 119.6 . . ?
C204 C205 C206 120.0(8) . . ?
C204 C205 H205 120.0 . . ?
C206 C205 H205 120.0 . . ?
C207 C206 C205 121.4(8) . . ?
C207 C206 C201 119.7(7) . . ?
C205 C206 C201 118.9(8) . . ?
C208 C207 C206 121.0(8) . . ?
C208 C207 H207 119.5 . . ?
C206 C207 H207 119.5 . . ?
C207 C208 C209 119.1(9) . . ?
C207 C208 H208 120.4 . . ?
C209 C208 H208 120.4 . . ?
C210 C209 C208 123.1(8) . . ?
C210 C209 H209 118.4 . . ?
C208 C209 H209 118.4 . . ?
C209 C210 C201 118.6(8) . . ?
C209 C210 C211 121.5(7) . . ?
C201 C210 C211 119.8(7) . . ?
N201 C211 C210 111.8(6) . . ?
N201 C211 C212 110.5(7) . . ?
C210 C211 C212 112.3(7) . . ?
N201 C211 H211 107.4 . . ?
C210 C211 H211 107.4 . . ?
C212 C211 H211 107.4 . . ?
C211 C212 H21D 109.5 . . ?
C211 C212 H21E 109.5 . . ?
H21D C212 H21E 109.5 . . ?
C211 C212 H21F 109.5 . . ?
H21D C212 H21F 109.5 . . ?
H21E C212 H21F 109.5 . . ?
O201 C213 N201 122.2(6) . . ?
O201 C213 C214 118.1(5) . . ?
N201 C213 C214 119.7(6) . . ?
N202 C214 C215 122.3(5) . . ?
N202 C214 C213 110.9(5) . . ?
C215 C214 C213 126.8(6) . . ?
C214 C215 C216 119.0(6) . . ?
C214 C215 H215 120.5 . . ?
C216 C215 H215 120.5 . . ?
C217 C216 C215 117.9(6) . . ?
C217 C216 C232 120.2(6) . . ?
C215 C216 C232 121.9(6) . . ?
C218 C217 C216 119.2(5) . . ?
C218 C217 H217 120.4 . . ?
C216 C217 H217 120.4 . . ?
N202 C218 C217 122.7(5) . . ?
N202 C218 C219 111.8(5) . . ?
C217 C218 C219 125.5(5) . . ?
O202 C219 N203 120.3(6) . . ?
O202 C219 C218 118.5(4) . . ?
N203 C219 C218 121.2(5) . . ?
N203 C220 C222 111.3(6) . . ?
N203 C220 C221 108.7(6) . . ?
C222 C220 C221 110.6(6) . . ?
N203 C220 H220 108.7 . . ?
C222 C220 H220 108.7 . . ?
C221 C220 H220 108.7 . . ?
C220 C221 H22A 109.5 . . ?
C220 C221 H22B 109.5 . . ?
H22A C221 H22B 109.5 . . ?
C220 C221 H22C 109.5 . . ?
H22A C221 H22C 109.5 . . ?
H22B C221 H22C 109.5 . . ?
C223 C222 C231 120.0(8) . . ?
C223 C222 C220 120.4(7) . . ?
C231 C222 C220 119.6(8) . . ?
C222 C223 C224 118.4(11) . . ?
C222 C223 H223 120.8 . . ?
C224 C223 H223 120.8 . . ?
C225 C224 C223 120.8(13) . . ?
C225 C224 H224 119.6 . . ?
C223 C224 H224 119.6 . . ?
C224 C225 C226 122.7(11) . . ?
C224 C225 H225 118.6 . . ?
C226 C225 H225 118.6 . . ?
C225 C226 C231 119.2(9) . . ?
C225 C226 C227 122.9(11) . . ?
C231 C226 C227 118.0(11) . . ?
C228 C227 C226 123.5(13) . . ?
C228 C227 H227 118.3 . . ?
C226 C227 H227 118.3 . . ?
C227 C228 C229 120.1(12) . . ?
C227 C228 H228 119.9 . . ?
C229 C228 H228 119.9 . . ?
C230 C229 C228 119.2(13) . . ?
C230 C229 H229 120.4 . . ?
C228 C229 H229 120.4 . . ?
C229 C230 C231 121.7(11) . . ?
C229 C230 H230 119.1 . . ?
C231 C230 H230 119.1 . . ?
C226 C231 C222 118.9(10) . . ?
C226 C231 C230 117.4(9) . . ?
C222 C231 C230 123.7(9) . . ?
C233 C232 C216 176.8(9) . . ?
C232 C233 C234 176.3(9) . . ?
C239 C234 C235 117.5(7) . . ?
C239 C234 C233 120.6(7) . . ?
C235 C234 C233 121.9(7) . . ?
C236 C235 C234 120.9(8) . . ?
C236 C235 H235 119.5 . . ?
C234 C235 H235 119.5 . . ?
C235 C236 C237 122.1(9) . . ?
C235 C236 H236 119.0 . . ?
C237 C236 H236 119.0 . . ?
N204 C237 C236 121.3(9) . . ?
N204 C237 C238 121.2(8) . . ?
C236 C237 C238 117.1(7) . . ?
C239 C238 C237 120.7(8) . . ?
C239 C238 H238 119.7 . . ?
C237 C238 H238 119.7 . . ?
C238 C239 C234 121.5(7) . . ?
C238 C239 H239 119.2 . . ?
C234 C239 H239 119.2 . . ?
N204 C240 C241 114.4(9) . . ?
N204 C240 H24A 108.7 . . ?
C241 C240 H24A 108.7 . . ?
N204 C240 H24B 108.7 . . ?
C241 C240 H24B 108.7 . . ?
H24A C240 H24B 107.6 . . ?
C242 C241 C240 113.5(9) . . ?
C242 C241 H24C 108.9 . . ?
C240 C241 H24C 108.9 . . ?
C242 C241 H24D 108.9 . . ?
C240 C241 H24D 108.9 . . ?
H24C C241 H24D 107.7 . . ?
C241 C242 C243 111.4(9) . . ?
C241 C242 H24E 109.3 . . ?
C243 C242 H24E 109.3 . . ?
C241 C242 H24F 109.3 . . ?
C243 C242 H24F 109.3 . . ?
H24E C242 H24F 108.0 . . ?
C244 C243 C242 115.1(10) . . ?
C244 C243 H24G 108.5 . . ?
C242 C243 H24G 108.5 . . ?
C244 C243 H24H 108.5 . . ?
C242 C243 H24H 108.5 . . ?
H24G C243 H24H 107.5 . . ?
C243 C244 C245 109.9(12) . . ?
C243 C244 H24I 109.7 . . ?
C245 C244 H24I 109.7 . . ?
C243 C244 H24J 109.7 . . ?
C245 C244 H24J 109.7 . . ?
H24I C244 H24J 108.2 . . ?
C244 C245 H24K 109.5 . . ?
C244 C245 H24L 109.5 . . ?
H24K C245 H24L 109.5 . . ?
C244 C245 H24M 109.5 . . ?
H24K C245 H24M 109.5 . . ?
H24L C245 H24M 109.5 . . ?
C247 C246 N204 95.7(14) . . ?
C247 C246 H24N 112.6 . . ?
N204 C246 H24N 112.6 . . ?
C247 C246 H24O 112.6 . . ?
N204 C246 H24O 112.6 . . ?
H24N C246 H24O 110.1 . . ?
C246 C247 C248 110.3(16) . . ?
C246 C247 H24P 109.6 . . ?
C248 C247 H24P 109.6 . . ?
C246 C247 H24Q 109.6 . . ?
C248 C247 H24Q 109.6 . . ?
H24P C247 H24Q 108.1 . . ?
C249 C248 C247 109.4(14) . . ?
C249 C248 H24R 109.8 . . ?
C247 C248 H24R 109.8 . . ?
C249 C248 H24S 109.8 . . ?
C247 C248 H24S 109.8 . . ?
H24R C248 H24S 108.2 . . ?
C250 C249 C248 118(2) . . ?
C250 C249 H24T 107.9 . . ?
C248 C249 H24T 107.9 . . ?
C250 C249 H24U 107.9 . . ?
C248 C249 H24U 107.9 . . ?
H24T C249 H24U 107.2 . . ?
C251 C250 C249 121(2) . . ?
C251 C250 H25A 107.2 . . ?
C249 C250 H25A 107.2 . . ?
C251 C250 H25B 107.2 . . ?
C249 C250 H25B 107.2 . . ?
H25A C250 H25B 106.8 . . ?
C250 C251 H25C 109.5 . . ?
C250 C251 H25D 109.5 . . ?
H25C C251 H25D 109.5 . . ?
C250 C251 H25E 109.5 . . ?
H25C C251 H25E 109.5 . . ?
H25D C251 H25E 109.5 . . ?
F602 C301 F601 112.1(12) . . ?
F301 C301 F303 110.4(12) . . ?
F602 C301 F603 108.6(12) . . ?
F601 C301 F603 107.4(11) . . ?
F301 C301 F302 108.2(10) . . ?
F303 C301 F302 105.9(10) . . ?
F602 C301 S301 121.1(12) . . ?
F301 C301 S301 115.8(11) . . ?
F601 C301 S301 108.1(12) . . ?
F303 C301 S301 115.6(10) . . ?
F603 C301 S301 98.0(11) . . ?
F302 C301 S301 99.6(10) . . ?
O303 S301 O301 120.5(10) . . ?
O303 S301 O302 110.8(9) . . ?
O301 S301 O302 114.2(8) . . ?
O601 S301 O602 116.2(10) . . ?
O601 S301 O603 104.7(11) . . ?
O602 S301 O603 105.7(9) . . ?
O303 S301 C301 106.5(8) . . ?
O601 S301 C301 112.1(9) . . ?
O301 S301 C301 96.0(8) . . ?
O302 S301 C301 106.5(8) . . ?
O602 S301 C301 109.8(10) . . ?
O603 S301 C301 107.7(8) . . ?
F353 C351 F351 106.5(7) . . ?
F353 C351 F352 106.7(7) . . ?
F351 C351 F352 107.8(7) . . ?
F353 C351 S351 112.5(6) . . ?
F351 C351 S351 111.6(6) . . ?
F352 C351 S351 111.4(6) . . ?
O351 S351 O353 114.5(4) . . ?
O351 S351 O352 116.2(4) . . ?
O353 S351 O352 114.7(4) . . ?
O351 S351 C351 105.1(4) . . ?
O353 S351 C351 102.0(4) . . ?
O352 S351 C351 101.7(4) . . ?
O403 S401 O402 113.5(4) . . ?
O403 S401 O401 117.9(4) . . ?
O402 S401 O401 114.5(4) . . ?
O403 S401 C401 107.5(5) . . ?
O402 S401 C401 105.2(5) . . ?
O401 S401 C401 95.4(7) . . ?
F401 C401 F403 107.4(12) . . ?
F401 C401 F402 110.0(11) . . ?
F403 C401 F402 108.5(11) . . ?
F401 C401 S401 112.4(11) . . ?
F403 C401 S401 114.2(9) . . ?
F402 C401 S401 104.2(10) . . ?

loop_
_geom_bond_atom_site_label_1
_geom_bond_atom_site_label_2
_geom_bond_distance
_geom_bond_site_symmetry_2
_geom_bond_publ_flag
Yb1 O202 2.324(4) . ?
Yb1 O2 2.325(4) . ?
Yb1 O101 2.328(4) . ?
Yb1 O201 2.338(4) . ?
Yb1 O102 2.345(4) . ?
Yb1 O1 2.352(4) . ?
Yb1 N102 2.462(4) . ?
Yb1 N202 2.463(5) . ?
Yb1 N2 2.467(5) . ?
Yb1 C113 3.204(5) . ?
N1 C13 1.339(8) . ?
N1 C11 1.470(11) . ?
N1 H1 0.8800 . ?
N2 C18 1.322(9) . ?
N2 C14 1.324(8) . ?
N3 C19 1.330(8) . ?
N3 C20 1.441(8) . ?
N3 H3N 0.8800 . ?
N4 C37 1.411(12) . ?
N4 C40 1.442(19) . ?
N4 C46 1.551(19) . ?
N101 C113 1.313(6) . ?
N101 C111 1.471(8) . ?
N101 H101 0.8800 . ?
N102 C118 1.338(7) . ?
N102 C114 1.340(7) . ?
N103 C119 1.311(7) . ?
N103 C120 1.456(7) . ?
N103 H10N 0.8800 . ?
N104 C137 1.408(9) . ?
N104 C140 1.416(15) . ?
N104 C146 1.472(13) . ?
N201 C213 1.311(8) . ?
N201 C211 1.484(9) . ?
N201 H201 0.8800 . ?
N202 C218 1.334(7) . ?
N202 C214 1.342(8) . ?
N203 C219 1.326(7) . ?
N203 C220 1.457(9) . ?
N203 H20N 0.8800 . ?
N204 C237 1.382(10) . ?
N204 C240 1.463(12) . ?
N204 C246 1.645(18) . ?
O1 C13 1.247(8) . ?
O2 C19 1.262(7) . ?
O101 C113 1.239(6) . ?
O102 C119 1.249(7) . ?
O201 C213 1.243(8) . ?
O202 C219 1.269(6) . ?
C1 C10 1.387(14) . ?
C1 C2 1.398(15) . ?
C1 C6 1.404(13) . ?
C2 C3 1.363(17) . ?
C2 H2 0.9500 . ?
C3 C4 1.405(17) . ?
C3 H3 0.9500 . ?
C4 C5 1.289(17) . ?
C4 H4 0.9500 . ?
C5 C6 1.398(16) . ?
C5 H5 0.9500 . ?
C6 C7 1.436(15) . ?
C7 C8 1.314(15) . ?
C7 H7 0.9500 . ?
C8 C9 1.402(12) . ?
C8 H8 0.9500 . ?
C9 C10 1.382(14) . ?
C9 H9 0.9500 . ?
C10 C11 1.514(11) . ?
C11 C12 1.542(10) . ?
C11 H11 1.0000 . ?
C12 H12A 0.9800 . ?
C12 H12B 0.9800 . ?
C12 H12C 0.9800 . ?
C13 C14 1.487(10) . ?
C14 C15 1.368(10) . ?
C15 C16 1.378(12) . ?
C15 H15 0.9500 . ?
C16 C17 1.410(11) . ?
C16 C32 1.443(10) . ?
C17 C18 1.391(9) . ?
C17 H17 0.9500 . ?
C18 C19 1.507(9) . ?
C20 C22 1.519(9) . ?
C20 C21 1.539(9) . ?
C20 H20 1.0000 . ?
C21 H21A 0.9800 . ?
C21 H21B 0.9800 . ?
C21 H21C 0.9800 . ?
C22 C23 1.338(9) . ?
C22 C31 1.441(11) . ?
C23 C24 1.410(10) . ?
C23 H23 0.9500 . ?
C24 C25 1.358(12) . ?
C24 H24 0.9500 . ?
C25 C26 1.377(12) . ?
C25 H25 0.9500 . ?
C26 C31 1.410(11) . ?
C26 C27 1.423(12) . ?
C27 C28 1.316(15) . ?
C27 H27 0.9500 . ?
C28 C29 1.416(16) . ?
C28 H28 0.9500 . ?
C29 C30 1.343(12) . ?
C29 H29 0.9500 . ?
C30 C31 1.409(11) . ?
C30 H30 0.9500 . ?
C32 C33 1.178(10) . ?
C33 C34 1.437(11) . ?
C34 C35 1.396(16) . ?
C34 C39 1.399(16) . ?
C35 C36 1.367(11) . ?
C35 H35 0.9500 . ?
C36 C37 1.409(18) . ?
C36 H36 0.9500 . ?
C37 C38 1.494(18) . ?
C38 C39 1.395(12) . ?
C38 H38 0.9500 . ?
C39 H39 0.9500 . ?
C40 C41 1.651(18) . ?
C40 H40A 0.9900 . ?
C40 H40B 0.9900 . ?
C41 C42 1.441(19) . ?
C41 H41A 0.9900 . ?
C41 H41B 0.9900 . ?
C42 C43 1.507(18) . ?
C42 H42A 0.9900 . ?
C42 H42B 0.9900 . ?
C43 C44 1.48(2) . ?
C43 H43A 0.9900 . ?
C43 H43B 0.9900 . ?
C44 C45 1.50(2) . ?
C44 H44A 0.9900 . ?
C44 H44B 0.9900 . ?
C45 H45A 0.9800 . ?
C45 H45B 0.9800 . ?
C45 H45C 0.9800 . ?
C46 C47 1.59(2) . ?
C46 H46A 0.9900 . ?
C46 H46B 0.9900 . ?
C47 C48 1.62(2) . ?
C47 H47A 0.9900 . ?
C47 H47B 0.9900 . ?
C48 C49 1.56(2) . ?
C48 H48A 0.9900 . ?
C48 H48B 0.9900 . ?
C49 C50 1.53(2) . ?
C49 H49A 0.9900 . ?
C49 H49B 0.9900 . ?
C50 C51 1.363(15) . ?
C50 H50A 0.9900 . ?
C50 H50B 0.9900 . ?
C51 H51A 0.9800 . ?
C51 H51B 0.9800 . ?
C51 H51C 0.9800 . ?
C101 C106 1.392(12) . ?
C101 C110 1.418(10) . ?
C101 C102 1.447(12) . ?
C102 C103 1.376(13) . ?
C102 H102 0.9500 . ?
C103 C104 1.424(16) . ?
C103 H103 0.9500 . ?
C104 C105 1.377(17) . ?
C104 H104 0.9500 . ?
C105 C106 1.424(13) . ?
C105 H105 0.9500 . ?
C106 C107 1.394(14) . ?
C107 C108 1.347(14) . ?
C107 H107 0.9500 . ?
C108 C109 1.444(13) . ?
C108 H108 0.9500 . ?
C109 C110 1.367(12) . ?
C109 H109 0.9500 . ?
C110 C111 1.509(10) . ?
C111 C112 1.522(9) . ?
C111 H111 1.0000 . ?
C112 H11A 0.9800 . ?
C112 H11B 0.9800 . ?
C112 H11C 0.9800 . ?
C113 C114 1.507(8) . ?
C114 C115 1.382(8) . ?
C115 C116 1.388(8) . ?
C115 H115 0.9500 . ?
C116 C117 1.405(8) . ?
C116 C132 1.406(8) . ?
C117 C118 1.394(8) . ?
C117 H117 0.9500 . ?
C118 C119 1.489(8) . ?
C120 C122 1.508(10) . ?
C120 C121 1.520(9) . ?
C120 H120 1.0000 . ?
C121 H12D 0.9800 . ?
C121 H12E 0.9800 . ?
C121 H12F 0.9800 . ?
C122 C123 1.361(10) . ?
C122 C131 1.431(8) . ?
C123 C124 1.412(11) . ?
C123 H123 0.9500 . ?
C124 C125 1.378(13) . ?
C124 H124 0.9500 . ?
C125 C126 1.369(13) . ?
C125 H125 0.9500 . ?
C126 C131 1.433(12) . ?
C126 C127 1.447(12) . ?
C127 C128 1.299(14) . ?
C127 H127 0.9500 . ?
C128 C129 1.401(15) . ?
C128 H128 0.9500 . ?
C129 C130 1.371(11) . ?
C129 H129 0.9500 . ?
C130 C131 1.390(11) . ?
C130 H130 0.9500 . ?
C132 C133 1.213(8) . ?
C133 C134 1.419(9) . ?
C134 C139 1.381(10) . ?
C134 C135 1.394(10) . ?
C135 C136 1.387(11) . ?
C135 H135 0.9500 . ?
C136 C137 1.386(12) . ?
C136 H136 0.9500 . ?
C137 C138 1.410(11) . ?
C138 C139 1.365(9) . ?
C138 H138 0.9500 . ?
C139 H139 0.9500 . ?
C140 C141 1.465(17) . ?
C140 H14A 0.9900 . ?
C140 H14B 0.9900 . ?
C141 C142 1.371(19) . ?
C141 H14C 0.9900 . ?
C141 H14D 0.9900 . ?
C142 C143 1.468(19) . ?
C142 H14E 0.9900 . ?
C142 H14F 0.9900 . ?
C143 C144 1.52(2) . ?
C143 H14G 0.9900 . ?
C143 H14H 0.9900 . ?
C144 C145 1.56(2) . ?
C144 H14I 0.9900 . ?
C144 H14J 0.9900 . ?
C145 H14K 0.9800 . ?
C145 H14L 0.9800 . ?
C145 H14M 0.9800 . ?
C146 C147 1.555(15) . ?
C146 H14N 0.9900 . ?
C146 H14O 0.9900 . ?
C147 C148 1.497(14) . ?
C147 H14P 0.9900 . ?
C147 H14Q 0.9900 . ?
C148 C149 1.554(15) . ?
C148 H14R 0.9900 . ?
C148 H14S 0.9900 . ?
C149 C150 1.481(14) . ?
C149 H14T 0.9900 . ?
C149 H14U 0.9900 . ?
C150 C151 1.479(18) . ?
C150 H15A 0.9900 . ?
C150 H15B 0.9900 . ?
C151 H15C 0.9800 . ?
C151 H15D 0.9800 . ?
C151 H15E 0.9800 . ?
C201 C202 1.405(11) . ?
C201 C206 1.427(11) . ?
C201 C210 1.438(11) . ?
C202 C203 1.375(11) . ?
C202 H202 0.9500 . ?
C203 C204 1.371(12) . ?
C203 H203 0.9500 . ?
C204 C205 1.374(12) . ?
C204 H204 0.9500 . ?
C205 C206 1.425(11) . ?
C205 H205 0.9500 . ?
C206 C207 1.424(11) . ?
C207 C208 1.355(13) . ?
C207 H207 0.9500 . ?
C208 C209 1.409(13) . ?
C208 H208 0.9500 . ?
C209 C210 1.369(12) . ?
C209 H209 0.9500 . ?
C210 C211 1.485(11) . ?
C211 C212 1.511(11) . ?
C211 H211 1.0000 . ?
C212 H21D 0.9800 . ?
C212 H21E 0.9800 . ?
C212 H21F 0.9800 . ?
C213 C214 1.495(8) . ?
C214 C215 1.381(9) . ?
C215 C216 1.404(9) . ?
C215 H215 0.9500 . ?
C216 C217 1.393(9) . ?
C216 C232 1.435(9) . ?
C217 C218 1.378(8) . ?
C217 H217 0.9500 . ?
C218 C219 1.481(8) . ?
C220 C222 1.522(11) . ?
C220 C221 1.537(10) . ?
C220 H220 1.0000 . ?
C221 H22A 0.9800 . ?
C221 H22B 0.9800 . ?
C221 H22C 0.9800 . ?
C222 C223 1.351(13) . ?
C222 C231 1.411(11) . ?
C223 C224 1.418(11) . ?
C223 H223 0.9500 . ?
C224 C225 1.318(15) . ?
C224 H224 0.9500 . ?
C225 C226 1.332(15) . ?
C225 H225 0.9500 . ?
C226 C231 1.403(13) . ?
C226 C227 1.420(15) . ?
C227 C228 1.303(18) . ?
C227 H227 0.9500 . ?
C228 C229 1.399(19) . ?
C228 H228 0.9500 . ?
C229 C230 1.370(12) . ?
C229 H229 0.9500 . ?
C230 C231 1.423(14) . ?
C230 H230 0.9500 . ?
C232 C233 1.183(9) . ?
C233 C234 1.426(9) . ?
C234 C239 1.393(10) . ?
C234 C235 1.411(11) . ?
C235 C236 1.352(12) . ?
C235 H235 0.9500 . ?
C236 C237 1.401(13) . ?
C236 H236 0.9500 . ?
C237 C238 1.407(12) . ?
C238 C239 1.377(10) . ?
C238 H238 0.9500 . ?
C239 H239 0.9500 . ?
C240 C241 1.510(14) . ?
C240 H24A 0.9900 . ?
C240 H24B 0.9900 . ?
C241 C242 1.450(13) . ?
C241 H24C 0.9900 . ?
C241 H24D 0.9900 . ?
C242 C243 1.621(15) . ?
C242 H24E 0.9900 . ?
C242 H24F 0.9900 . ?
C243 C244 1.420(16) . ?
C243 H24G 0.9900 . ?
C243 H24H 0.9900 . ?
C244 C245 1.447(15) . ?
C244 H24I 0.9900 . ?
C244 H24J 0.9900 . ?
C245 H24K 0.9800 . ?
C245 H24L 0.9800 . ?
C245 H24M 0.9800 . ?
C246 C247 1.396(18) . ?
C246 H24N 0.9900 . ?
C246 H24O 0.9900 . ?
C247 C248 1.559(18) . ?
C247 H24P 0.9900 . ?
C247 H24Q 0.9900 . ?
C248 C249 1.559(17) . ?
C248 H24R 0.9900 . ?
C248 H24S 0.9900 . ?
C249 C250 1.47(2) . ?
C249 H24T 0.9900 . ?
C249 H24U 0.9900 . ?
C250 C251 1.441(19) . ?
C250 H25A 0.9900 . ?
C250 H25B 0.9900 . ?
C251 H25C 0.9800 . ?
C251 H25D 0.9800 . ?
C251 H25E 0.9800 . ?
C301 F602 1.295(11) . ?
C301 F301 1.301(11) . ?
C301 F601 1.312(11) . ?
C301 F303 1.327(11) . ?
C301 F603 1.348(12) . ?
C301 F302 1.359(11) . ?
C301 S301 1.787(13) . ?
S301 O303 1.438(10) . ?
S301 O601 1.460(11) . ?
S301 O301 1.469(11) . ?
S301 O302 1.475(10) . ?
S301 O602 1.480(11) . ?
S301 O603 1.512(11) . ?
C351 F353 1.316(10) . ?
C351 F351 1.318(10) . ?
C351 F352 1.331(9) . ?
C351 S351 1.806(9) . ?
S351 O351 1.415(6) . ?
S351 O353 1.422(7) . ?
S351 O352 1.425(5) . ?
S401 O403 1.399(5) . ?
S401 O402 1.445(6) . ?
S401 O401 1.489(7) . ?
S401 C401 1.714(15) . ?
C401 F401 1.297(14) . ?
C401 F403 1.333(13) . ?
C401 F402 1.475(17) . ?

loop_
_geom_torsion_atom_site_label_1
_geom_torsion_atom_site_label_2
_geom_torsion_atom_site_label_3
_geom_torsion_atom_site_label_4
_geom_torsion
_geom_torsion_site_symmetry_1
_geom_torsion_site_symmetry_2
_geom_torsion_site_symmetry_3
_geom_torsion_site_symmetry_4
_geom_torsion_publ_flag
C10 C1 C2 C3 178.3(10) . . . . ?
C6 C1 C2 C3 -0.9(15) . . . . ?
C1 C2 C3 C4 1.7(19) . . . . ?
C2 C3 C4 C5 -3(2) . . . . ?
C3 C4 C5 C6 4(2) . . . . ?
C4 C5 C6 C1 -2.8(18) . . . . ?
C4 C5 C6 C7 178.9(12) . . . . ?
C10 C1 C6 C5 -177.9(9) . . . . ?
C2 C1 C6 C5 1.4(14) . . . . ?
C10 C1 C6 C7 0.4(13) . . . . ?
C2 C1 C6 C7 179.7(9) . . . . ?
C5 C6 C7 C8 177.6(10) . . . . ?
C1 C6 C7 C8 -0.7(14) . . . . ?
C6 C7 C8 C9 -1.1(15) . . . . ?
C7 C8 C9 C10 3.2(15) . . . . ?
C8 C9 C10 C1 -3.4(13) . . . . ?
C8 C9 C10 C11 174.3(8) . . . . ?
C2 C1 C10 C9 -177.5(9) . . . . ?
C6 C1 C10 C9 1.7(12) . . . . ?
C2 C1 C10 C11 4.8(13) . . . . ?
C6 C1 C10 C11 -176.0(7) . . . . ?
C13 N1 C11 C10 76.7(9) . . . . ?
C13 N1 C11 C12 -158.9(8) . . . . ?
C9 C10 C11 N1 27.3(10) . . . . ?
C1 C10 C11 N1 -155.0(7) . . . . ?
C9 C10 C11 C12 -95.3(10) . . . . ?
C1 C10 C11 C12 82.4(11) . . . . ?
Yb1 O1 C13 N1 178.8(5) . . . . ?
Yb1 O1 C13 C14 -0.3(9) . . . . ?
C11 N1 C13 O1 -1.4(11) . . . . ?
C11 N1 C13 C14 177.7(6) . . . . ?
C18 N2 C14 C15 0.0(9) . . . . ?
Yb1 N2 C14 C15 -179.9(5) . . . . ?
C18 N2 C14 C13 178.4(6) . . . . ?
Yb1 N2 C14 C13 -1.5(6) . . . . ?
O1 C13 C14 N2 1.2(9) . . . . ?
N1 C13 C14 N2 -177.9(6) . . . . ?
O1 C13 C14 C15 179.6(7) . . . . ?
N1 C13 C14 C15 0.5(11) . . . . ?
N2 C14 C15 C16 -0.5(11) . . . . ?
C13 C14 C15 C16 -178.7(7) . . . . ?
C14 C15 C16 C17 2.1(12) . . . . ?
C14 C15 C16 C32 179.1(7) . . . . ?
C15 C16 C17 C18 -3.2(11) . . . . ?
C32 C16 C17 C18 179.9(8) . . . . ?
C14 N2 C18 C17 -1.3(9) . . . . ?
Yb1 N2 C18 C17 178.7(5) . . . . ?
C14 N2 C18 C19 -179.8(5) . . . . ?
Yb1 N2 C18 C19 0.2(7) . . . . ?
C16 C17 C18 N2 2.9(11) . . . . ?
C16 C17 C18 C19 -178.9(6) . . . . ?
Yb1 O2 C19 N3 -176.5(4) . . . . ?
Yb1 O2 C19 C18 3.6(7) . . . . ?
C20 N3 C19 O2 -3.5(9) . . . . ?
C20 N3 C19 C18 176.5(6) . . . . ?
N2 C18 C19 O2 -2.3(8) . . . . ?
C17 C18 C19 O2 179.3(6) . . . . ?
N2 C18 C19 N3 177.7(6) . . . . ?
C17 C18 C19 N3 -0.7(10) . . . . ?
C19 N3 C20 C22 74.9(8) . . . . ?
C19 N3 C20 C21 -161.8(6) . . . . ?
N3 C20 C22 C23 35.3(8) . . . . ?
C21 C20 C22 C23 -87.8(8) . . . . ?
N3 C20 C22 C31 -146.7(6) . . . . ?
C21 C20 C22 C31 90.2(7) . . . . ?
C31 C22 C23 C24 -1.2(10) . . . . ?
C20 C22 C23 C24 176.7(6) . . . . ?
C22 C23 C24 C25 -1.5(11) . . . . ?
C23 C24 C25 C26 2.8(11) . . . . ?
C24 C25 C26 C31 -1.3(11) . . . . ?
C24 C25 C26 C27 177.6(7) . . . . ?
C25 C26 C27 C28 -175.3(8) . . . . ?
C31 C26 C27 C28 3.5(12) . . . . ?
C26 C27 C28 C29 -4.6(14) . . . . ?
C27 C28 C29 C30 3.8(15) . . . . ?
C28 C29 C30 C31 -1.8(13) . . . . ?
C25 C26 C31 C30 177.3(7) . . . . ?
C27 C26 C31 C30 -1.6(10) . . . . ?
C25 C26 C31 C22 -1.6(10) . . . . ?
C27 C26 C31 C22 179.5(6) . . . . ?
C29 C30 C31 C26 0.8(11) . . . . ?
C29 C30 C31 C22 179.6(7) . . . . ?
C23 C22 C31 C26 2.8(9) . . . . ?
C20 C22 C31 C26 -175.2(6) . . . . ?
C23 C22 C31 C30 -176.0(7) . . . . ?
C20 C22 C31 C30 5.9(9) . . . . ?
C39 C34 C35 C36 -0.3(17) . . . . ?
C33 C34 C35 C36 179.9(10) . . . . ?
C34 C35 C36 C37 -1.8(17) . . . . ?
C35 C36 C37 N4 179.6(10) . . . . ?
C35 C36 C37 C38 4.4(17) . . . . ?
C40 N4 C37 C36 10.8(17) . . . . ?
C46 N4 C37 C36 -177.5(11) . . . . ?
C40 N4 C37 C38 -174.0(11) . . . . ?
C46 N4 C37 C38 -2.2(16) . . . . ?
C36 C37 C38 C39 -5.0(18) . . . . ?
N4 C37 C38 C39 179.7(11) . . . . ?
C37 C38 C39 C34 3.0(18) . . . . ?
C35 C34 C39 C38 -0.5(18) . . . . ?
C33 C34 C39 C38 179.3(11) . . . . ?
C37 N4 C40 C41 91.5(13) . . . . ?
C46 N4 C40 C41 -80.2(12) . . . . ?
N4 C40 C41 C42 178.2(11) . . . . ?
C40 C41 C42 C43 171.9(11) . . . . ?
C41 C42 C43 C44 -177.2(14) . . . . ?
C42 C43 C44 C45 -73(2) . . . . ?
C37 N4 C46 C47 84.8(14) . . . . ?
C40 N4 C46 C47 -103.3(14) . . . . ?
N4 C46 C47 C48 58.8(15) . . . . ?
C46 C47 C48 C49 79(2) . . . . ?
C47 C48 C49 C50 170.0(19) . . . . ?
C48 C49 C50 C51 177(2) . . . . ?
C106 C101 C102 C103 -0.2(12) . . . . ?
C110 C101 C102 C103 -179.4(7) . . . . ?
C101 C102 C103 C104 -0.1(14) . . . . ?
C102 C103 C104 C105 0.1(16) . . . . ?
C103 C104 C105 C106 0.2(15) . . . . ?
C110 C101 C106 C107 -1.1(12) . . . . ?
C102 C101 C106 C107 179.7(8) . . . . ?
C110 C101 C106 C105 179.6(7) . . . . ?
C102 C101 C106 C105 0.4(11) . . . . ?
C104 C105 C106 C101 -0.5(13) . . . . ?
C104 C105 C106 C107 -179.7(10) . . . . ?
C101 C106 C107 C108 -0.5(15) . . . . ?
C105 C106 C107 C108 178.7(10) . . . . ?
C106 C107 C108 C109 0.9(16) . . . . ?
C107 C108 C109 C110 0.4(14) . . . . ?
C108 C109 C110 C101 -2.0(11) . . . . ?
C108 C109 C110 C111 176.2(7) . . . . ?
C106 C101 C110 C109 2.3(10) . . . . ?
C102 C101 C110 C109 -178.5(7) . . . . ?
C106 C101 C110 C111 -175.8(6) . . . . ?
C102 C101 C110 C111 3.3(10) . . . . ?
C113 N101 C111 C110 80.9(7) . . . . ?
C113 N101 C111 C112 -154.4(7) . . . . ?
C109 C110 C111 N101 33.6(8) . . . . ?
C101 C110 C111 N101 -148.2(6) . . . . ?
C109 C110 C111 C112 -89.9(8) . . . . ?
C101 C110 C111 C112 88.3(8) . . . . ?
Yb1 O101 C113 N101 178.1(5) . . . . ?
Yb1 O101 C113 C114 -4.5(8) . . . . ?
C111 N101 C113 O101 -1.8(10) . . . . ?
C111 N101 C113 C114 -179.2(5) . . . . ?
C111 N101 C113 Yb1 1.3(17) . . . . ?
C118 N102 C114 C115 -2.1(8) . . . . ?
Yb1 N102 C114 C115 178.1(4) . . . . ?
C118 N102 C114 C113 177.1(5) . . . . ?
Yb1 N102 C114 C113 -2.8(6) . . . . ?
O101 C113 C114 N102 4.5(8) . . . . ?
N101 C113 C114 N102 -178.0(6) . . . . ?
Yb1 C113 C114 N102 1.8(4) . . . . ?
O101 C113 C114 C115 -176.3(6) . . . . ?
N101 C113 C114 C115 1.1(9) . . . . ?
Yb1 C113 C114 C115 -179.0(6) . . . . ?
N102 C114 C115 C116 2.3(9) . . . . ?
C113 C114 C115 C116 -176.7(6) . . . . ?
C114 C115 C116 C117 -0.6(9) . . . . ?
C114 C115 C116 C132 -179.5(6) . . . . ?
C115 C116 C117 C118 -1.2(9) . . . . ?
C132 C116 C117 C118 177.7(6) . . . . ?
C114 N102 C118 C117 0.1(8) . . . . ?
Yb1 N102 C118 C117 180.0(4) . . . . ?
C114 N102 C118 C119 -179.8(5) . . . . ?
Yb1 N102 C118 C119 0.0(6) . . . . ?
C116 C117 C118 N102 1.5(9) . . . . ?
C116 C117 C118 C119 -178.5(6) . . . . ?
Yb1 O102 C119 N103 -171.6(4) . . . . ?
Yb1 O102 C119 C118 8.9(7) . . . . ?
C120 N103 C119 O102 1.0(9) . . . . ?
C120 N103 C119 C118 -179.5(6) . . . . ?
N102 C118 C119 O102 -5.4(7) . . . . ?
C117 C118 C119 O102 174.6(5) . . . . ?
N102 C118 C119 N103 175.1(5) . . . . ?
C117 C118 C119 N103 -4.9(9) . . . . ?
C119 N103 C120 C122 76.3(7) . . . . ?
C119 N103 C120 C121 -160.7(6) . . . . ?
N103 C120 C122 C123 32.3(9) . . . . ?
C121 C120 C122 C123 -89.3(8) . . . . ?
N103 C120 C122 C131 -150.8(5) . . . . ?
C121 C120 C122 C131 87.6(8) . . . . ?
C131 C122 C123 C124 -0.5(11) . . . . ?
C120 C122 C123 C124 176.3(7) . . . . ?
C122 C123 C124 C125 -1.9(13) . . . . ?
C123 C124 C125 C126 3.1(14) . . . . ?
C124 C125 C126 C131 -1.9(13) . . . . ?
C124 C125 C126 C127 177.7(9) . . . . ?
C125 C126 C127 C128 -176.6(9) . . . . ?
C131 C126 C127 C128 3.0(13) . . . . ?
C126 C127 C128 C129 -4.1(15) . . . . ?
C127 C128 C129 C130 4.2(16) . . . . ?
C128 C129 C130 C131 -3.4(14) . . . . ?
C129 C130 C131 C122 -179.8(8) . . . . ?
C129 C130 C131 C126 2.4(12) . . . . ?
C123 C122 C131 C130 -176.2(7) . . . . ?
C120 C122 C131 C130 6.9(10) . . . . ?
C123 C122 C131 C126 1.6(9) . . . . ?
C120 C122 C131 C126 -175.3(6) . . . . ?
C125 C126 C131 C130 177.5(8) . . . . ?
C127 C126 C131 C130 -2.1(10) . . . . ?
C125 C126 C131 C122 -0.4(10) . . . . ?
C127 C126 C131 C122 180.0(6) . . . . ?
C139 C134 C135 C136 -0.6(13) . . . . ?
C133 C134 C135 C136 -177.3(8) . . . . ?
C134 C135 C136 C137 4.1(15) . . . . ?
C135 C136 C137 N104 178.5(9) . . . . ?
C135 C136 C137 C138 -4.4(15) . . . . ?
C140 N104 C137 C136 -4.0(16) . . . . ?
C146 N104 C137 C136 -168.4(10) . . . . ?
C140 N104 C137 C138 179.1(10) . . . . ?
C146 N104 C137 C138 14.6(15) . . . . ?
C136 C137 C138 C139 1.4(15) . . . . ?
N104 C137 C138 C139 178.5(9) . . . . ?
C137 C138 C139 C134 2.0(14) . . . . ?
C135 C134 C139 C138 -2.4(12) . . . . ?
C133 C134 C139 C138 174.3(8) . . . . ?
C137 N104 C140 C141 95(2) . . . . ?
C146 N104 C140 C141 -100.6(19) . . . . ?
N104 C140 C141 C142 6(4) . . . . ?
C140 C141 C142 C143 159(3) . . . . ?
C141 C142 C143 C144 128(3) . . . . ?
C142 C143 C144 C145 142(2) . . . . ?
C137 N104 C146 C147 71.6(12) . . . . ?
C140 N104 C146 C147 -93.1(11) . . . . ?
N104 C146 C147 C148 -169.8(8) . . . . ?
C146 C147 C148 C149 178.6(7) . . . . ?
C147 C148 C149 C150 177.7(8) . . . . ?
C148 C149 C150 C151 -178.5(9) . . . . ?
C206 C201 C202 C203 -1.0(10) . . . . ?
C210 C201 C202 C203 177.9(7) . . . . ?
C201 C202 C203 C204 3.8(11) . . . . ?
C202 C203 C204 C205 -3.3(12) . . . . ?
C203 C204 C205 C206 0.0(11) . . . . ?
C204 C205 C206 C207 -176.1(7) . . . . ?
C204 C205 C206 C201 2.7(10) . . . . ?
C202 C201 C206 C207 176.6(6) . . . . ?
C210 C201 C206 C207 -2.3(10) . . . . ?
C202 C201 C206 C205 -2.2(10) . . . . ?
C210 C201 C206 C205 178.9(6) . . . . ?
C205 C206 C207 C208 178.5(7) . . . . ?
C201 C206 C207 C208 -0.2(11) . . . . ?
C206 C207 C208 C209 2.6(12) . . . . ?
C207 C208 C209 C210 -2.5(12) . . . . ?
C208 C209 C210 C201 -0.1(11) . . . . ?
C208 C209 C210 C211 176.2(7) . . . . ?
C202 C201 C210 C209 -176.4(7) . . . . ?
C206 C201 C210 C209 2.4(10) . . . . ?
C202 C201 C210 C211 7.2(10) . . . . ?
C206 C201 C210 C211 -173.9(6) . . . . ?
C213 N201 C211 C210 74.6(10) . . . . ?
C213 N201 C211 C212 -159.7(9) . . . . ?
C209 C210 C211 N201 36.8(10) . . . . ?
C201 C210 C211 N201 -146.9(7) . . . . ?
C209 C210 C211 C212 -87.9(10) . . . . ?
C201 C210 C211 C212 88.3(10) . . . . ?
Yb1 O201 C213 N201 -179.2(5) . . . . ?
Yb1 O201 C213 C214 0.1(8) . . . . ?
C211 N201 C213 O201 -3.0(11) . . . . ?
C211 N201 C213 C214 177.8(7) . . . . ?
C218 N202 C214 C215 1.6(9) . . . . ?
Yb1 N202 C214 C215 -175.8(5) . . . . ?
C218 N202 C214 C213 179.7(5) . . . . ?
Yb1 N202 C214 C213 2.3(7) . . . . ?
O201 C213 C214 N202 -1.6(8) . . . . ?
N201 C213 C214 N202 177.7(6) . . . . ?
O201 C213 C214 C215 176.4(7) . . . . ?
N201 C213 C214 C215 -4.3(11) . . . . ?
N202 C214 C215 C216 -0.3(11) . . . . ?
C213 C214 C215 C216 -178.1(7) . . . . ?
C214 C215 C216 C217 -1.1(10) . . . . ?
C214 C215 C216 C232 179.4(7) . . . . ?
C215 C216 C217 C218 1.1(10) . . . . ?
C232 C216 C217 C218 -179.3(7) . . . . ?
C214 N202 C218 C217 -1.5(9) . . . . ?
Yb1 N202 C218 C217 175.8(5) . . . . ?
C214 N202 C218 C219 -180.0(5) . . . . ?
Yb1 N202 C218 C219 -2.6(6) . . . . ?
C216 C217 C218 N202 0.2(10) . . . . ?
C216 C217 C218 C219 178.4(6) . . . . ?
Yb1 O202 C219 N203 179.4(4) . . . . ?
Yb1 O202 C219 C218 -2.4(7) . . . . ?
C220 N203 C219 O202 -3.4(9) . . . . ?
C220 N203 C219 C218 178.4(6) . . . . ?
N202 C218 C219 O202 3.2(7) . . . . ?
C217 C218 C219 O202 -175.2(6) . . . . ?
N202 C218 C219 N203 -178.7(5) . . . . ?
C217 C218 C219 N203 3.0(9) . . . . ?
C219 N203 C220 C222 73.2(8) . . . . ?
C219 N203 C220 C221 -164.7(7) . . . . ?
N203 C220 C222 C223 31.5(9) . . . . ?
C221 C220 C222 C223 -89.5(9) . . . . ?
N203 C220 C222 C231 -151.1(6) . . . . ?
C221 C220 C222 C231 87.9(8) . . . . ?
C231 C222 C223 C224 1.5(11) . . . . ?
C220 C222 C223 C224 178.9(7) . . . . ?
C222 C223 C224 C225 -1.1(12) . . . . ?
C223 C224 C225 C226 0.5(15) . . . . ?
C224 C225 C226 C231 -0.4(14) . . . . ?
C224 C225 C226 C227 -179.5(9) . . . . ?
C225 C226 C227 C228 -178.4(11) . . . . ?
C231 C226 C227 C228 2.5(15) . . . . ?
C226 C227 C228 C229 -3.4(18) . . . . ?
C227 C228 C229 C230 2.1(17) . . . . ?
C228 C229 C230 C231 0.1(15) . . . . ?
C225 C226 C231 C222 0.9(12) . . . . ?
C227 C226 C231 C222 -180.0(7) . . . . ?
C225 C226 C231 C230 -179.4(8) . . . . ?
C227 C226 C231 C230 -0.3(12) . . . . ?
C223 C222 C231 C226 -1.4(11) . . . . ?
C220 C222 C231 C226 -178.9(7) . . . . ?
C223 C222 C231 C230 178.9(7) . . . . ?
C220 C222 C231 C230 1.4(11) . . . . ?
C229 C230 C231 C226 -0.9(13) . . . . ?
C229 C230 C231 C222 178.8(8) . . . . ?
C239 C234 C235 C236 -0.9(17) . . . . ?
C233 C234 C235 C236 -179.5(11) . . . . ?
C234 C235 C236 C237 -4(2) . . . . ?
C240 N204 C237 C236 -166.7(12) . . . . ?
C246 N204 C237 C236 -17(2) . . . . ?
C240 N204 C237 C238 6(2) . . . . ?
C246 N204 C237 C238 155.8(12) . . . . ?
C235 C236 C237 N204 178.8(13) . . . . ?
C235 C236 C237 C238 6(2) . . . . ?
N204 C237 C238 C239 -176.9(11) . . . . ?
C236 C237 C238 C239 -4.1(17) . . . . ?
C237 C238 C239 C234 -0.2(15) . . . . ?
C235 C234 C239 C238 2.8(15) . . . . ?
C233 C234 C239 C238 -178.6(9) . . . . ?
C237 N204 C240 C241 78.2(15) . . . . ?
C246 N204 C240 C241 -74.0(11) . . . . ?
N204 C240 C241 C242 -177.4(8) . . . . ?
C240 C241 C242 C243 173.9(8) . . . . ?
C241 C242 C243 C244 175.8(10) . . . . ?
C242 C243 C244 C245 174.7(10) . . . . ?
C237 N204 C246 C247 96.9(14) . . . . ?
C240 N204 C246 C247 -110.9(12) . . . . ?
N204 C246 C247 C248 -171.1(11) . . . . ?
C246 C247 C248 C249 82.1(19) . . . . ?
C247 C248 C249 C250 71(3) . . . . ?
C248 C249 C250 C251 178(2) . . . . ?
F301 C301 S301 O303 1.5(14) . . . . ?
F303 C301 S301 O303 -129.9(13) . . . . ?
F302 C301 S301 O303 117.2(11) . . . . ?
F602 C301 S301 O601 14.3(17) . . . . ?
F601 C301 S301 O601 -117.0(13) . . . . ?
F603 C301 S301 O601 131.7(12) . . . . ?
F301 C301 S301 O301 -122.8(12) . . . . ?
F303 C301 S301 O301 105.9(12) . . . . ?
F302 C301 S301 O301 -7.0(9) . . . . ?
F301 C301 S301 O302 119.8(12) . . . . ?
F303 C301 S301 O302 -11.6(13) . . . . ?
F302 C301 S301 O302 -124.5(10) . . . . ?
F602 C301 S301 O602 -116.4(14) . . . . ?
F601 C301 S301 O602 112.3(12) . . . . ?
F603 C301 S301 O602 1.0(11) . . . . ?
F602 C301 S301 O603 128.9(15) . . . . ?
F601 C301 S301 O603 -2.3(14) . . . . ?
F603 C301 S301 O603 -113.6(11) . . . . ?
F353 C351 S351 O351 60.3(7) . . . . ?
F351 C351 S351 O351 180.0(6) . . . . ?
F352 C351 S351 O351 -59.5(7) . . . . ?
F353 C351 S351 O353 -179.9(6) . . . . ?
F351 C351 S351 O353 -60.2(7) . . . . ?
F352 C351 S351 O353 60.3(7) . . . . ?
F353 C351 S351 O352 -61.2(7) . . . . ?
F351 C351 S351 O352 58.5(7) . . . . ?
F352 C351 S351 O352 179.0(6) . . . . ?
O403 S401 C401 F401 62.4(12) . . . . ?
O402 S401 C401 F401 -176.3(9) . . . . ?
O401 S401 C401 F401 -59.1(11) . . . . ?
O403 S401 C401 F403 -174.9(10) . . . . ?
O402 S401 C401 F403 -53.6(12) . . . . ?
O401 S401 C401 F403 63.6(12) . . . . ?
O403 S401 C401 F402 -56.6(8) . . . . ?
O402 S401 C401 F402 64.6(8) . . . . ?
O401 S401 C401 F402 -178.2(7) . . . . ?
